data_7049819
loop_
_publ_author_name
'Pastor-Medrano, Jes\'us'
'Rodr\'iguez-Raya, Francisco R'
'Bernab\'e-Pablo, Erandi'
'Mireles-Ch\'avez, Daniel A'
'Jancik, Vojtech'
'Mart\'inez-Otero, Diego'
'Moya-Cabrera, M\'onica'

_publ_section_title
;
 Metal-directed self-assembly of transition metal
 heterometallascorpionates.
;
_journal_issue 19
_journal_name_full 'Dalton transactions (Cambridge, England : 2003)'
_journal_page_first 6571
_journal_page_last 6580
_journal_paper_doi 10.1039/c9dt00683d
_journal_volume 48
_journal_year 2019
_chemical_formula_moiety 'C172 H152 K2 N18 Ni2 O4 P12 S12, 1.784(C4 H8 O), 0.216(C H2 Cl2)'
_chemical_formula_sum 'C179.35 H166.7 Cl0.43 K2 N18 Ni2 O5.78 P12 S12'
_chemical_formula_weight 3633.86
_space_group_crystal_system triclinic
_space_group_IT_number 2
_space_group_name_Hall '-P 1'
_space_group_name_H-M_alt 'P -1'
_symmetry_space_group_name_Hall '-P 1'
_symmetry_space_group_name_H-M 'P -1'
_atom_sites_solution_hydrogens geom
_atom_sites_solution_primary direct
_atom_sites_solution_secondary difmap
_audit_creation_method SHELXL-2016/6
_audit_update_record
;
2019-01-20 deposited with the CCDC.    2019-04-12 downloaded from the CCDC.
;
_cell_angle_alpha 67.523(1)
_cell_angle_beta 89.428(1)
_cell_angle_gamma 62.557(1)
_cell_formula_units_Z 1
_cell_length_a 15.9889(6)
_cell_length_b 16.2392(6)
_cell_length_c 20.4481(7)
_cell_measurement_reflns_used 9939
_cell_measurement_temperature 100(2)
_cell_measurement_theta_max 26.74
_cell_measurement_theta_min 2.20
_cell_volume 4263.5(3)
_computing_cell_refinement 'Bruker SAINT'
_computing_data_collection 'Bruker APEX2'
_computing_data_reduction 'Bruker SAINT'
_computing_molecular_graphics 'Bruker SHELXTL'
_computing_publication_material 'Bruker SHELXTL'
_computing_structure_refinement 'SHELXL-2016/6 (Sheldrick, 2016)'
_computing_structure_solution 'SHELXS-97 (Sheldrick, 1990)'
_diffrn_ambient_temperature 100(2)
_diffrn_detector_area_resol_mean 8.333
_diffrn_measured_fraction_theta_full 0.998
_diffrn_measured_fraction_theta_max 0.997
_diffrn_measurement_device_type 'Bruker APEX-II CCD'
_diffrn_measurement_method '\w scans'
_diffrn_radiation_type MoK\a
_diffrn_radiation_wavelength 0.71073
_diffrn_reflns_av_R_equivalents 0.0445
_diffrn_reflns_av_unetI/netI 0.0273
_diffrn_reflns_Laue_measured_fraction_full 0.998
_diffrn_reflns_Laue_measured_fraction_max 0.997
_diffrn_reflns_limit_h_max 20
_diffrn_reflns_limit_h_min -20
_diffrn_reflns_limit_k_max 20
_diffrn_reflns_limit_k_min -20
_diffrn_reflns_limit_l_max 25
_diffrn_reflns_limit_l_min -25
_diffrn_reflns_number 117974
_diffrn_reflns_point_group_measured_fraction_full 0.998
_diffrn_reflns_point_group_measured_fraction_max 0.997
_diffrn_reflns_theta_full 25.242
_diffrn_reflns_theta_max 26.764
_diffrn_reflns_theta_min 1.101
_exptl_absorpt_coefficient_mu 0.599
_exptl_absorpt_correction_T_max 0.7452
_exptl_absorpt_correction_T_min 0.6921
_exptl_absorpt_correction_type multi-scan
_exptl_absorpt_process_details 'SADABS 2008/2, Sheldrick'
_exptl_crystal_colour green
_exptl_crystal_density_diffrn 1.415
_exptl_crystal_density_method 'not measured'
_exptl_crystal_description Prism
_exptl_crystal_F_000 1888
_exptl_crystal_recrystallization_method 'Re-crystallisation from solvent: CH2Cl2/THF'
_exptl_crystal_size_max 0.258
_exptl_crystal_size_mid 0.193
_exptl_crystal_size_min 0.181
_refine_diff_density_max 0.861
_refine_diff_density_min -0.523
_refine_diff_density_rms 0.065
_refine_ls_extinction_method none
_refine_ls_goodness_of_fit_ref 1.115
_refine_ls_hydrogen_treatment constr
_refine_ls_matrix_type full
_refine_ls_number_parameters 1783
_refine_ls_number_reflns 18120
_refine_ls_number_restraints 5035
_refine_ls_restrained_S_all 1.033
_refine_ls_R_factor_all 0.0502
_refine_ls_R_factor_gt 0.0440
_refine_ls_shift/su_max 0.001
_refine_ls_shift/su_mean 0.000
_refine_ls_structure_factor_coef Fsqd
_refine_ls_weighting_details 'w=1/[\s^2^(Fo^2^)+(0.0277P)^2^+7.2947P] where P=(Fo^2^+2Fc^2^)/3'
_refine_ls_weighting_scheme calc
_refine_ls_wR_factor_gt 0.1003
_refine_ls_wR_factor_ref 0.1029
_reflns_Friedel_coverage 0.000
_reflns_number_gt 15974
_reflns_number_total 18120
_reflns_threshold_expression 'I > 2\s(I)'
_cod_data_source_file c9dt00683d2.cif
_cod_data_source_block Comp5
_cod_depositor_comments 'Adding full bibliography for 7049816--7049826.cif.'
_cod_original_formula_sum 'C179.35 H166.70 Cl0.43 K2 N18 Ni2 O5.78 P12 S12'
_cod_database_code 7049819
_shelx_shelxl_version_number 2016/6
_shelx_space_group_comment
; 
The symmetry employed for this shelxl refinement is uniquely defined 
by the following loop, which should always be used as a source of 
symmetry information in preference to the above space-group names. 
They are only intended as comments. 
;
_shelx_estimated_absorpt_t_min 0.861
_shelx_estimated_absorpt_t_max 0.899

loop_
_space_group_symop_operation_xyz
'x, y, z'
'-x, -y, -z'

loop_
_atom_site_label
_atom_site_type_symbol
_atom_site_fract_x
_atom_site_fract_y
_atom_site_fract_z
_atom_site_U_iso_or_equiv
_atom_site_adp_type
_atom_site_occupancy
_atom_site_site_symmetry_order
_atom_site_calc_flag
_atom_site_refinement_flags_posn
_atom_site_refinement_flags_adp
_atom_site_refinement_flags_occupancy
_atom_site_disorder_assembly
_atom_site_disorder_group
S2 S 0.22012(5) 0.91618(5) 0.14146(4) 0.02891(15) Uani 1 1 d . . . . .
S5 S 0.77987(4) 0.30984(5) 0.35858(3) 0.02014(12) Uani 1 1 d . . . . .
S6 S 1.00253(4) 0.46250(5) 0.14983(4) 0.02605(14) Uani 1 1 d . . . . .
Ni1 Ni 0.61620(2) 0.43520(2) 0.27882(2) 0.01647(7) Uani 1 1 d D . . . .
K1 K 0.54474(4) 0.48669(5) 0.08066(3) 0.02789(13) Uani 1 1 d D . . . .
P2 P 0.21864(4) 0.78750(5) 0.17006(4) 0.02148(14) Uani 1 1 d D . . . .
P6 P 0.87626(4) 0.57734(5) 0.13857(3) 0.01719(12) Uani 1 1 d . . . . .
N1 N 0.48136(14) 0.54741(16) 0.22091(11) 0.0194(4) Uani 1 1 d . . . . .
N2 N 0.43008(14) 0.53547(16) 0.17753(11) 0.0214(4) Uani 1 1 d . . . . .
N3 N 0.34022(15) 0.61388(17) 0.15533(12) 0.0234(5) Uani 1 1 d . . . . .
N7 N 0.68458(14) 0.48909(15) 0.20355(11) 0.0168(4) Uani 1 1 d . . . . .
N8 N 0.63752(14) 0.56889(16) 0.13939(11) 0.0189(4) Uani 1 1 d . . . . .
N9 N 0.69608(15) 0.60390(16) 0.10945(11) 0.0204(4) Uani 1 1 d . . . . .
C1 C 0.42373(17) 0.63618(19) 0.22656(13) 0.0193(5) Uani 1 1 d D . . . .
C2 C 0.33357(17) 0.67757(19) 0.18483(13) 0.0204(5) Uani 1 1 d . . . . .
S1 S 0.6064(5) 0.5514(4) 0.3337(4) 0.0220(6) Uani 0.755(7) 1 d D U P A 1
P1 P 0.4746(3) 0.6682(3) 0.28503(18) 0.0196(5) Uani 0.755(7) 1 d D U P A 1
C3 C 0.4796(4) 0.7830(4) 0.2304(3) 0.0261(10) Uani 0.755(7) 1 d D U P A 1
C4 C 0.4984(4) 0.7968(4) 0.1618(3) 0.0298(10) Uani 0.755(7) 1 d D U P A 1
H4 H 0.503543 0.749286 0.143528 0.036 Uiso 0.755(7) 1 calc R U P A 1
C5 C 0.5097(4) 0.8803(4) 0.1197(3) 0.0401(12) Uani 0.755(7) 1 d D U P A 1
H5 H 0.522012 0.890157 0.072561 0.048 Uiso 0.755(7) 1 calc R U P A 1
C6 C 0.5028(4) 0.9487(4) 0.1470(3) 0.0442(12) Uani 0.755(7) 1 d D U P A 1
H6 H 0.509773 1.006006 0.117972 0.053 Uiso 0.755(7) 1 calc R U P A 1
C7 C 0.4860(4) 0.9348(3) 0.2151(3) 0.0445(12) Uani 0.755(7) 1 d D U P A 1
H7 H 0.482231 0.981970 0.233245 0.053 Uiso 0.755(7) 1 calc R U P A 1
C8 C 0.4744(4) 0.8518(3) 0.2579(3) 0.0352(10) Uani 0.755(7) 1 d D U P A 1
H8 H 0.463055 0.841916 0.305291 0.042 Uiso 0.755(7) 1 calc R U P A 1
C9 C 0.3999(5) 0.6930(4) 0.3504(3) 0.0263(11) Uani 0.755(7) 1 d D U P A 1
C10 C 0.3248(3) 0.7908(4) 0.3366(3) 0.0345(11) Uani 0.755(7) 1 d D U P A 1
H10 H 0.310926 0.847377 0.291959 0.041 Uiso 0.755(7) 1 calc R U P A 1
C11 C 0.2709(3) 0.8044(4) 0.3888(3) 0.0410(11) Uani 0.755(7) 1 d D U P A 1
H11 H 0.220364 0.870881 0.380012 0.049 Uiso 0.755(7) 1 calc R U P A 1
C12 C 0.2898(4) 0.7225(5) 0.4532(3) 0.0405(12) Uani 0.755(7) 1 d D U P A 1
H12 H 0.252877 0.732823 0.488913 0.049 Uiso 0.755(7) 1 calc R U P A 1
C13 C 0.3622(4) 0.6258(5) 0.4659(3) 0.0402(12) Uani 0.755(7) 1 d D U P A 1
H13 H 0.373936 0.568916 0.509807 0.048 Uiso 0.755(7) 1 calc R U P A 1
C14 C 0.4181(4) 0.6111(4) 0.4148(3) 0.0321(11) Uani 0.755(7) 1 d D U P A 1
H14 H 0.468992 0.544529 0.424223 0.038 Uiso 0.755(7) 1 calc R U P A 1
S1A S 0.6089(16) 0.5546(13) 0.3296(14) 0.0220(6) Uani 0.245(7) 1 d D U P A 2
P1A P 0.4802(9) 0.6737(10) 0.2745(6) 0.0274(19) Uani 0.245(7) 1 d D U P A 2
C3A C 0.4885(15) 0.7809(12) 0.2114(9) 0.028(2) Uani 0.245(7) 1 d D U P A 2
C4A C 0.4824(13) 0.8023(12) 0.1389(8) 0.033(3) Uani 0.245(7) 1 d D U P A 2
H4A H 0.465329 0.765767 0.119964 0.039 Uiso 0.245(7) 1 calc R U P A 2
C5A C 0.5016(14) 0.8783(13) 0.0941(9) 0.043(3) Uani 0.245(7) 1 d D U P A 2
H5A H 0.498565 0.893149 0.044205 0.051 Uiso 0.245(7) 1 calc R U P A 2
C6A C 0.5250(13) 0.9323(13) 0.1214(9) 0.046(3) Uani 0.245(7) 1 d D U P A 2
H6A H 0.538094 0.983962 0.090375 0.055 Uiso 0.245(7) 1 calc R U P A 2
C7A C 0.5293(12) 0.9117(11) 0.1932(8) 0.044(2) Uani 0.245(7) 1 d D U P A 2
H7A H 0.544829 0.949627 0.211546 0.053 Uiso 0.245(7) 1 calc R U P A 2
C8A C 0.5111(11) 0.8351(10) 0.2397(8) 0.037(2) Uani 0.245(7) 1 d D U P A 2
H8A H 0.514095 0.820567 0.289504 0.045 Uiso 0.245(7) 1 calc R U P A 2
C9A C 0.4016(16) 0.7089(12) 0.3338(10) 0.029(2) Uani 0.245(7) 1 d D U P A 2
C10A C 0.3499(10) 0.8103(11) 0.3245(8) 0.033(2) Uani 0.245(7) 1 d D U P A 2
H10A H 0.348791 0.863954 0.282933 0.040 Uiso 0.245(7) 1 calc R U P A 2
C11A C 0.3004(11) 0.8315(11) 0.3766(7) 0.040(2) Uani 0.245(7) 1 d D U P A 2
H11A H 0.268645 0.899717 0.372511 0.047 Uiso 0.245(7) 1 calc R U P A 2
C12A C 0.2962(13) 0.7557(12) 0.4344(10) 0.036(3) Uani 0.245(7) 1 d D U P A 2
H12A H 0.259247 0.772486 0.468606 0.044 Uiso 0.245(7) 1 calc R U P A 2
C13A C 0.3449(13) 0.6556(12) 0.4434(9) 0.037(3) Uani 0.245(7) 1 d D U P A 2
H13A H 0.343993 0.602995 0.484708 0.044 Uiso 0.245(7) 1 calc R U P A 2
C14A C 0.3962(11) 0.6316(13) 0.3907(8) 0.030(2) Uani 0.245(7) 1 d D U P A 2
H14A H 0.426516 0.563755 0.394289 0.036 Uiso 0.245(7) 1 calc R U P A 2
C15 C 0.1390(5) 0.7890(7) 0.1058(2) 0.0244(10) Uani 0.776(5) 1 d D U P B 1
C16 C 0.0949(4) 0.8718(4) 0.0400(3) 0.0506(12) Uani 0.776(5) 1 d D U P B 1
H16 H 0.108606 0.926321 0.027077 0.061 Uiso 0.776(5) 1 calc R U P B 1
C17 C 0.0296(5) 0.8766(4) -0.0086(3) 0.0621(14) Uani 0.776(5) 1 d D U P B 1
H17 H 0.000336 0.933805 -0.054410 0.075 Uiso 0.776(5) 1 calc R U P B 1
C18 C 0.0079(4) 0.8005(4) 0.0093(3) 0.0413(12) Uani 0.776(5) 1 d D U P B 1
H18 H -0.038253 0.805551 -0.023060 0.050 Uiso 0.776(5) 1 calc R U P B 1
C19 C 0.0527(3) 0.7159(4) 0.0743(2) 0.0355(9) Uani 0.776(5) 1 d D U P B 1
H19 H 0.039548 0.661078 0.086024 0.043 Uiso 0.776(5) 1 calc R U P B 1
C20 C 0.1172(3) 0.7103(4) 0.1229(2) 0.0319(9) Uani 0.776(5) 1 d D U P B 1
H20 H 0.146728 0.652327 0.168305 0.038 Uiso 0.776(5) 1 calc R U P B 1
C15A C 0.142(2) 0.799(3) 0.0986(7) 0.030(3) Uani 0.224(5) 1 d D U P B 2
C16A C 0.1451(12) 0.8474(13) 0.0281(7) 0.038(2) Uani 0.224(5) 1 d D U P B 2
H16A H 0.188723 0.872945 0.016365 0.046 Uiso 0.224(5) 1 calc R U P B 2
C17A C 0.0839(12) 0.8587(12) -0.0255(7) 0.042(2) Uani 0.224(5) 1 d D U P B 2
H17A H 0.086535 0.891310 -0.074575 0.050 Uiso 0.224(5) 1 calc R U P B 2
C18A C 0.0194(13) 0.8242(16) -0.0099(8) 0.039(3) Uani 0.224(5) 1 d D U P B 2
H18A H -0.022699 0.833181 -0.047621 0.046 Uiso 0.224(5) 1 calc R U P B 2
C19A C 0.0163(12) 0.7768(15) 0.0607(7) 0.042(2) Uani 0.224(5) 1 d D U P B 2
H19A H -0.026548 0.750252 0.072438 0.051 Uiso 0.224(5) 1 calc R U P B 2
C20A C 0.0759(11) 0.7672(14) 0.1153(7) 0.040(2) Uani 0.224(5) 1 d D U P B 2
H20A H 0.070577 0.738589 0.164241 0.048 Uiso 0.224(5) 1 calc R U P B 2
C21 C 0.17750(19) 0.7486(2) 0.25357(15) 0.0271(6) Uani 1 1 d . . . . .
C22 C 0.1090(2) 0.8233(3) 0.27220(18) 0.0403(7) Uani 1 1 d . . . . .
H22 H 0.086063 0.893809 0.242091 0.048 Uiso 1 1 calc R U . . .
C23 C 0.0739(3) 0.7952(3) 0.3347(2) 0.0520(9) Uani 1 1 d . . . . .
H23 H 0.026835 0.846475 0.347016 0.062 Uiso 1 1 calc R U . . .
C24 C 0.1073(3) 0.6934(4) 0.37857(19) 0.0502(10) Uani 1 1 d . . . . .
H24 H 0.083357 0.674521 0.421392 0.060 Uiso 1 1 calc R U . . .
C25 C 0.1749(3) 0.6185(3) 0.36106(19) 0.0499(9) Uani 1 1 d . . . . .
H25 H 0.197434 0.548192 0.391466 0.060 Uiso 1 1 calc R U . . .
C26 C 0.2102(2) 0.6462(3) 0.29864(17) 0.0396(7) Uani 1 1 d . . . . .
H26 H 0.257334 0.594464 0.286712 0.048 Uiso 1 1 calc R U . . .
S3 S 0.5454(6) 0.3663(5) 0.3789(5) 0.0216(8) Uani 0.607(5) 1 d D U P A 1
S4 S 0.6379(3) -0.0202(3) 0.34186(18) 0.0343(5) Uani 0.607(5) 1 d D U P A 1
P3 P 0.5524(5) 0.2549(4) 0.3571(3) 0.0189(7) Uani 0.607(5) 1 d D U P A 1
P4 P 0.7253(5) 0.0298(6) 0.3002(3) 0.0222(8) Uani 0.607(5) 1 d D U P A 1
N4 N 0.6302(19) 0.3262(11) 0.2486(10) 0.0170(19) Uani 0.607(5) 1 d D U P A 1
N5 N 0.6831(14) 0.3052(10) 0.2001(7) 0.0178(19) Uani 0.607(5) 1 d D U P A 1
N6 N 0.7130(14) 0.2092(10) 0.2099(7) 0.0200(16) Uani 0.607(5) 1 d D U P A 1
C27 C 0.6264(12) 0.2405(8) 0.2914(7) 0.0171(13) Uani 0.607(5) 1 d D U P A 1
C28 C 0.6789(11) 0.1665(7) 0.2665(7) 0.0211(16) Uani 0.607(5) 1 d D U P A 1
C29 C 0.4364(7) 0.2801(11) 0.3192(10) 0.0295(15) Uani 0.607(5) 1 d D U P A 1
C30 C 0.3533(7) 0.3654(10) 0.3146(8) 0.0393(19) Uani 0.607(5) 1 d D U P A 1
H30 H 0.356037 0.410798 0.331953 0.047 Uiso 0.607(5) 1 calc R U P A 1
C31 C 0.2650(8) 0.3841(10) 0.2841(7) 0.046(2) Uani 0.607(5) 1 d D U P A 1
H31 H 0.207718 0.443761 0.279652 0.055 Uiso 0.607(5) 1 calc R U P A 1
C32 C 0.2596(8) 0.3178(8) 0.2602(8) 0.043(2) Uani 0.607(5) 1 d D U P A 1
H32 H 0.198976 0.331830 0.239402 0.052 Uiso 0.607(5) 1 calc R U P A 1
C33 C 0.3421(7) 0.2310(7) 0.2666(6) 0.0453(19) Uani 0.607(5) 1 d D U P A 1
H33 H 0.338723 0.185339 0.249888 0.054 Uiso 0.607(5) 1 calc R U P A 1
C34 C 0.4307(7) 0.2104(7) 0.2977(5) 0.0374(18) Uani 0.607(5) 1 d D U P A 1
H34 H 0.487361 0.148931 0.304322 0.045 Uiso 0.607(5) 1 calc R U P A 1
C35 C 0.6058(5) 0.1371(5) 0.4384(4) 0.0243(14) Uani 0.607(5) 1 d D U P A 1
C36 C 0.5504(4) 0.0987(4) 0.4771(3) 0.0334(11) Uani 0.607(5) 1 d D U P A 1
H36 H 0.483313 0.131298 0.459014 0.040 Uiso 0.607(5) 1 calc R U P A 1
C37 C 0.5936(4) 0.0122(4) 0.5425(3) 0.0429(13) Uani 0.607(5) 1 d D U P A 1
H37 H 0.556015 -0.014756 0.569107 0.051 Uiso 0.607(5) 1 calc R U P A 1
C38 C 0.6910(5) -0.0350(5) 0.5689(3) 0.0446(14) Uani 0.607(5) 1 d D U P A 1
H38 H 0.720018 -0.094157 0.613673 0.054 Uiso 0.607(5) 1 calc R U P A 1
C39 C 0.7466(6) 0.0029(9) 0.5311(7) 0.0356(18) Uani 0.607(5) 1 d D U P A 1
H39 H 0.813699 -0.030720 0.549446 0.043 Uiso 0.607(5) 1 calc R U P A 1
C40 C 0.7042(9) 0.0907(11) 0.4656(9) 0.0273(17) Uani 0.607(5) 1 d D U P A 1
H40 H 0.741759 0.118598 0.439964 0.033 Uiso 0.607(5) 1 calc R U P A 1
C41 C 0.7637(7) 0.0008(10) 0.2243(5) 0.0287(14) Uani 0.607(5) 1 d D U P A 1
C42 C 0.7049(6) -0.0159(8) 0.1875(4) 0.0353(15) Uani 0.607(5) 1 d D U P A 1
H42 H 0.647017 -0.011510 0.202148 0.042 Uiso 0.607(5) 1 calc R U P A 1
C43 C 0.7313(5) -0.0388(7) 0.1295(4) 0.0415(16) Uani 0.607(5) 1 d D U P A 1
H43 H 0.688545 -0.045178 0.102347 0.050 Uiso 0.607(5) 1 calc R U P A 1
C44 C 0.8171(6) -0.0526(6) 0.1100(4) 0.0410(16) Uani 0.607(5) 1 d D U P A 1
H44 H 0.832733 -0.066128 0.068924 0.049 Uiso 0.607(5) 1 calc R U P A 1
C45 C 0.8808(6) -0.0468(6) 0.1506(4) 0.0446(16) Uani 0.607(5) 1 d D U P A 1
H45 H 0.942639 -0.061180 0.139992 0.054 Uiso 0.607(5) 1 calc R U P A 1
C46 C 0.8534(7) -0.0196(7) 0.2073(5) 0.0390(17) Uani 0.607(5) 1 d D U P A 1
H46 H 0.897023 -0.014828 0.235003 0.047 Uiso 0.607(5) 1 calc R U P A 1
C47 C 0.8344(11) -0.0242(11) 0.3654(8) 0.0238(17) Uani 0.607(5) 1 d D U P A 1
C48 C 0.8698(11) -0.1211(10) 0.4223(8) 0.0253(17) Uani 0.607(5) 1 d D U P A 1
H48 H 0.838049 -0.159266 0.425894 0.030 Uiso 0.607(5) 1 calc R U P A 1
C49 C 0.9512(8) -0.1626(8) 0.4739(7) 0.0256(19) Uani 0.607(5) 1 d D U P A 1
H49 H 0.975278 -0.228983 0.512208 0.031 Uiso 0.607(5) 1 calc R U P A 1
C50 C 0.9967(8) -0.1063(7) 0.4689(6) 0.0255(17) Uani 0.607(5) 1 d D U P A 1
H50 H 1.051028 -0.133344 0.504920 0.031 Uiso 0.607(5) 1 calc R U P A 1
C51 C 0.9636(8) -0.0104(8) 0.4117(5) 0.0260(17) Uani 0.607(5) 1 d D U P A 1
H51 H 0.995383 0.027539 0.408645 0.031 Uiso 0.607(5) 1 calc R U P A 1
C52 C 0.8838(11) 0.0300(11) 0.3589(7) 0.0238(17) Uani 0.607(5) 1 d D U P A 1
H52 H 0.862879 0.094055 0.318672 0.029 Uiso 0.607(5) 1 calc R U P A 1
S3A S 0.5579(10) 0.3508(8) 0.3806(8) 0.0270(15) Uani 0.393(5) 1 d D U P A 2
S4A S 0.6442(5) -0.0267(5) 0.3225(3) 0.0343(5) Uani 0.393(5) 1 d D U P A 2
P3A P 0.5627(7) 0.2422(7) 0.3564(6) 0.0241(13) Uani 0.393(5) 1 d D U P A 2
P4A P 0.7301(8) 0.0282(9) 0.2898(6) 0.0244(13) Uani 0.393(5) 1 d D U P A 2
N4A N 0.630(3) 0.3225(17) 0.2431(16) 0.017(2) Uani 0.393(5) 1 d D U P A 2
N5A N 0.678(2) 0.3071(16) 0.1913(12) 0.019(2) Uani 0.393(5) 1 d D U P A 2
N6A N 0.711(2) 0.2109(15) 0.1997(11) 0.020(2) Uani 0.393(5) 1 d D U P A 2
C27A C 0.6282(19) 0.2352(13) 0.2850(11) 0.018(2) Uani 0.393(5) 1 d D U P A 2
C28A C 0.6825(18) 0.1641(11) 0.2582(10) 0.019(2) Uani 0.393(5) 1 d D U P A 2
C29A C 0.4420(10) 0.2744(17) 0.3226(16) 0.031(2) Uani 0.393(5) 1 d D U P A 2
C30A C 0.3648(11) 0.3606(16) 0.3252(12) 0.037(2) Uani 0.393(5) 1 d D U P A 2
H30A H 0.376203 0.397147 0.347491 0.045 Uiso 0.393(5) 1 calc R U P A 2
C31A C 0.2714(12) 0.3931(15) 0.2953(11) 0.040(3) Uani 0.393(5) 1 d D U P A 2
H31A H 0.218850 0.450240 0.298784 0.048 Uiso 0.393(5) 1 calc R U P A 2
C32A C 0.2547(12) 0.3425(12) 0.2607(12) 0.039(3) Uani 0.393(5) 1 d D U P A 2
H32A H 0.190677 0.364702 0.240560 0.046 Uiso 0.393(5) 1 calc R U P A 2
C33A C 0.3310(11) 0.2592(10) 0.2551(9) 0.041(2) Uani 0.393(5) 1 d D U P A 2
H33A H 0.319173 0.222745 0.232898 0.049 Uiso 0.393(5) 1 calc R U P A 2
C34A C 0.4257(12) 0.2291(12) 0.2823(8) 0.039(2) Uani 0.393(5) 1 d D U P A 2
H34A H 0.478382 0.178094 0.273159 0.047 Uiso 0.393(5) 1 calc R U P A 2
C35A C 0.6252(8) 0.1185(7) 0.4327(6) 0.024(2) Uani 0.393(5) 1 d D U P A 2
C36A C 0.5892(6) 0.0517(6) 0.4606(4) 0.0363(17) Uani 0.393(5) 1 d D U P A 2
H36A H 0.528320 0.068762 0.437779 0.044 Uiso 0.393(5) 1 calc R U P A 2
C37A C 0.6423(6) -0.0406(6) 0.5220(5) 0.0445(19) Uani 0.393(5) 1 d D U P A 2
H37A H 0.618413 -0.087124 0.540396 0.053 Uiso 0.393(5) 1 calc R U P A 2
C38A C 0.7299(6) -0.0638(7) 0.5560(4) 0.0355(18) Uani 0.393(5) 1 d D U P A 2
H38A H 0.764945 -0.125087 0.598894 0.043 Uiso 0.393(5) 1 calc R U P A 2
C39A C 0.7664(10) 0.0018(13) 0.5278(11) 0.030(2) Uani 0.393(5) 1 d D U P A 2
H39A H 0.828193 -0.016676 0.549912 0.036 Uiso 0.393(5) 1 calc R U P A 2
C40A C 0.7137(14) 0.0946(18) 0.4676(13) 0.026(2) Uani 0.393(5) 1 d D U P A 2
H40A H 0.737407 0.141294 0.450161 0.031 Uiso 0.393(5) 1 calc R U P A 2
C41A C 0.7763(12) 0.0019(16) 0.2150(9) 0.030(2) Uani 0.393(5) 1 d D U P A 2
C42A C 0.7243(10) -0.0133(13) 0.1717(7) 0.038(2) Uani 0.393(5) 1 d D U P A 2
H42A H 0.663282 -0.006271 0.180029 0.046 Uiso 0.393(5) 1 calc R U P A 2
C43A C 0.7606(10) -0.0386(11) 0.1162(7) 0.045(3) Uani 0.393(5) 1 d D U P A 2
H43A H 0.725507 -0.051703 0.087992 0.054 Uiso 0.393(5) 1 calc R U P A 2
C44A C 0.8458(10) -0.0450(12) 0.1016(8) 0.052(3) Uani 0.393(5) 1 d D U P A 2
H44A H 0.872247 -0.065941 0.065237 0.062 Uiso 0.393(5) 1 calc R U P A 2
C45A C 0.8928(10) -0.0207(10) 0.1401(7) 0.052(2) Uani 0.393(5) 1 d D U P A 2
H45A H 0.949608 -0.019429 0.127365 0.062 Uiso 0.393(5) 1 calc R U P A 2
C46A C 0.8596(11) 0.0023(11) 0.1975(8) 0.039(2) Uani 0.393(5) 1 d D U P A 2
H46A H 0.893846 0.018093 0.224153 0.047 Uiso 0.393(5) 1 calc R U P A 2
C47A C 0.8326(16) -0.0302(17) 0.3624(12) 0.023(2) Uani 0.393(5) 1 d D U P A 2
C48A C 0.8593(16) -0.1275(16) 0.4164(12) 0.023(2) Uani 0.393(5) 1 d D U P A 2
H48A H 0.824728 -0.161287 0.414630 0.028 Uiso 0.393(5) 1 calc R U P A 2
C49A C 0.9365(14) -0.1743(14) 0.4727(11) 0.025(2) Uani 0.393(5) 1 d D U P A 2
H49A H 0.954943 -0.240576 0.509363 0.030 Uiso 0.393(5) 1 calc R U P A 2
C50A C 0.9867(12) -0.1262(11) 0.4763(9) 0.025(3) Uani 0.393(5) 1 d D U P A 2
H50A H 1.040867 -0.160570 0.514265 0.030 Uiso 0.393(5) 1 calc R U P A 2
C51A C 0.9594(13) -0.0288(12) 0.4254(8) 0.024(2) Uani 0.393(5) 1 d D U P A 2
H51A H 0.993657 0.004625 0.428597 0.029 Uiso 0.393(5) 1 calc R U P A 2
C52A C 0.8802(17) 0.0208(17) 0.3684(11) 0.026(3) Uani 0.393(5) 1 d D U P A 2
H52A H 0.859222 0.089144 0.334077 0.031 Uiso 0.393(5) 1 calc R U P A 2
C53 C 0.77640(16) 0.47036(18) 0.21551(12) 0.0161(5) Uani 1 1 d . . . . .
C54 C 0.78270(16) 0.54450(18) 0.15550(13) 0.0161(5) Uani 1 1 d . . . . .
P5 P 0.85696(4) 0.36104(5) 0.29626(3) 0.01776(13) Uani 1 1 d D U . . .
C55 C 0.9454(12) 0.2663(16) 0.2712(11) 0.022(2) Uani 0.450(9) 1 d D U P C 1
C56 C 1.0383(7) 0.2000(8) 0.3111(6) 0.031(2) Uani 0.450(9) 1 d D U P C 1
H56 H 1.058915 0.205959 0.351707 0.037 Uiso 0.450(9) 1 calc R U P C 1
C57 C 1.1009(8) 0.1246(8) 0.2908(7) 0.040(2) Uani 0.450(9) 1 d D U P C 1
H57 H 1.166285 0.082235 0.315427 0.048 Uiso 0.450(9) 1 calc R U P C 1
C58 C 1.0701(10) 0.1102(11) 0.2359(7) 0.037(2) Uani 0.450(9) 1 d D U P C 1
H58 H 1.112734 0.055253 0.224855 0.044 Uiso 0.450(9) 1 calc R U P C 1
C59 C 0.9765(9) 0.1761(8) 0.1965(6) 0.0302(19) Uani 0.450(9) 1 d D U P C 1
H59 H 0.956081 0.168847 0.156583 0.036 Uiso 0.450(9) 1 calc R U P C 1
C60 C 0.9124(8) 0.2530(7) 0.2154(5) 0.0239(18) Uani 0.450(9) 1 d D U P C 1
H60 H 0.847148 0.295594 0.190578 0.029 Uiso 0.450(9) 1 calc R U P C 1
C61 C 0.9127(8) 0.3983(11) 0.3490(7) 0.0200(18) Uani 0.450(9) 1 d D U P C 1
C62 C 0.8665(6) 0.4325(7) 0.3991(5) 0.0231(16) Uani 0.450(9) 1 d D U P C 1
H62 H 0.807674 0.432985 0.407162 0.028 Uiso 0.450(9) 1 calc R U P C 1
C63 C 0.9051(6) 0.4658(6) 0.4376(5) 0.0297(16) Uani 0.450(9) 1 d D U P C 1
H63 H 0.871921 0.490898 0.470412 0.036 Uiso 0.450(9) 1 calc R U P C 1
C64 C 0.9916(7) 0.4620(7) 0.4276(5) 0.0341(17) Uani 0.450(9) 1 d D U P C 1
H64 H 1.018653 0.483692 0.454377 0.041 Uiso 0.450(9) 1 calc R U P C 1
C65 C 1.0398(7) 0.4269(8) 0.3790(5) 0.0347(16) Uani 0.450(9) 1 d D U P C 1
H65 H 1.100411 0.422940 0.373375 0.042 Uiso 0.450(9) 1 calc R U P C 1
C66 C 0.9991(6) 0.3974(7) 0.3383(5) 0.0279(16) Uani 0.450(9) 1 d D U P C 1
H66 H 1.030530 0.376569 0.303173 0.033 Uiso 0.450(9) 1 calc R U P C 1
C55A C 0.9376(9) 0.2664(14) 0.2653(9) 0.0227(18) Uani 0.550(9) 1 d D U P C 2
C56A C 1.0222(7) 0.1800(7) 0.3109(6) 0.043(2) Uani 0.550(9) 1 d D U P C 2
H56A H 1.040339 0.171802 0.358020 0.052 Uiso 0.550(9) 1 calc R U P C 2
C57A C 1.0801(7) 0.1057(7) 0.2877(6) 0.050(3) Uani 0.550(9) 1 d D U P C 2
H57A H 1.138158 0.047378 0.318683 0.059 Uiso 0.550(9) 1 calc R U P C 2
C58A C 1.0532(8) 0.1169(9) 0.2197(5) 0.0332(19) Uani 0.550(9) 1 d D U P C 2
H58A H 1.093438 0.067301 0.203224 0.040 Uiso 0.550(9) 1 calc R U P C 2
C59A C 0.9677(8) 0.2002(7) 0.1757(5) 0.0346(18) Uani 0.550(9) 1 d D U P C 2
H59A H 0.947085 0.205202 0.130241 0.041 Uiso 0.550(9) 1 calc R U P C 2
C60A C 0.9117(7) 0.2762(6) 0.1969(4) 0.0281(18) Uani 0.550(9) 1 d D U P C 2
H60A H 0.855249 0.335520 0.164706 0.034 Uiso 0.550(9) 1 calc R U P C 2
C61A C 0.9291(6) 0.3930(9) 0.3388(6) 0.0212(16) Uani 0.550(9) 1 d D U P C 2
C62A C 0.8828(5) 0.4476(6) 0.3780(4) 0.0250(14) Uani 0.550(9) 1 d D U P C 2
H62A H 0.816619 0.469187 0.378504 0.030 Uiso 0.550(9) 1 calc R U P C 2
C63A C 0.9328(5) 0.4711(5) 0.4170(4) 0.0289(14) Uani 0.550(9) 1 d D U P C 2
H63A H 0.900335 0.511123 0.442399 0.035 Uiso 0.550(9) 1 calc R U P C 2
C64A C 1.0299(6) 0.4358(6) 0.4184(4) 0.0331(15) Uani 0.550(9) 1 d D U P C 2
H64A H 1.065018 0.449120 0.446406 0.040 Uiso 0.550(9) 1 calc R U P C 2
C65A C 1.0759(5) 0.3813(6) 0.3792(3) 0.0335(14) Uani 0.550(9) 1 d D U P C 2
H65A H 1.142677 0.357517 0.380292 0.040 Uiso 0.550(9) 1 calc R U P C 2
C66A C 1.0260(5) 0.3605(6) 0.3380(4) 0.0278(14) Uani 0.550(9) 1 d D U P C 2
H66A H 1.057626 0.324822 0.309824 0.033 Uiso 0.550(9) 1 calc R U P C 2
C67 C 0.83381(17) 0.68087(19) 0.04797(13) 0.0196(5) Uani 1 1 d . . . . .
C68 C 0.8746(2) 0.6607(2) -0.00847(14) 0.0252(5) Uani 1 1 d . . . . .
H68 H 0.923029 0.593250 0.000228 0.030 Uiso 1 1 calc R U . . .
C69 C 0.8441(2) 0.7399(2) -0.07772(15) 0.0322(6) Uani 1 1 d . . . . .
H69 H 0.871360 0.726333 -0.116406 0.039 Uiso 1 1 calc R U . . .
C70 C 0.7746(2) 0.8380(2) -0.09029(15) 0.0330(6) Uani 1 1 d . . . . .
H70 H 0.753938 0.891804 -0.137608 0.040 Uiso 1 1 calc R U . . .
C71 C 0.7349(2) 0.8582(2) -0.03441(16) 0.0348(7) Uani 1 1 d . . . . .
H71 H 0.687544 0.926089 -0.043276 0.042 Uiso 1 1 calc R U . . .
C72 C 0.7634(2) 0.7804(2) 0.03446(15) 0.0287(6) Uani 1 1 d . . . . .
H72 H 0.735059 0.794732 0.072599 0.034 Uiso 1 1 calc R U . . .
C73 C 0.87007(19) 0.63627(19) 0.19934(13) 0.0215(5) Uani 1 1 d . . . . .
C74 C 0.9498(2) 0.6397(2) 0.22058(18) 0.0372(7) Uani 1 1 d . . . . .
H74 H 1.007894 0.608800 0.204980 0.045 Uiso 1 1 calc R U . . .
C75 C 0.9453(3) 0.6881(3) 0.2645(2) 0.0527(10) Uani 1 1 d . . . . .
H75 H 0.999935 0.691496 0.277953 0.063 Uiso 1 1 calc R U . . .
C76 C 0.8636(3) 0.7308(2) 0.28840(17) 0.0456(9) Uani 1 1 d . . . . .
H76 H 0.861503 0.763060 0.319068 0.055 Uiso 1 1 calc R U . . .
C77 C 0.7835(3) 0.7276(3) 0.26834(18) 0.0441(8) Uani 1 1 d . . . . .
H77 H 0.726345 0.757671 0.285161 0.053 Uiso 1 1 calc R U . . .
C78 C 0.7861(2) 0.6805(2) 0.22359(16) 0.0322(6) Uani 1 1 d . . . . .
H78 H 0.730798 0.678483 0.209620 0.039 Uiso 1 1 calc R U . . .
O1 O 0.6606(2) 0.4750(3) -0.02564(16) 0.0470(8) Uani 0.878(6) 1 d D U P A 1
C79 C 0.7534(3) 0.4003(4) 0.0206(3) 0.0610(13) Uani 0.878(6) 1 d D U P A 1
H79A H 0.783915 0.341016 0.008234 0.073 Uiso 0.878(6) 1 calc R U P A 1
H79B H 0.746858 0.375311 0.071760 0.073 Uiso 0.878(6) 1 calc R U P A 1
C80 C 0.8141(4) 0.4521(4) 0.0095(2) 0.0555(11) Uani 0.878(6) 1 d D U P A 1
H80A H 0.881682 0.404454 0.010792 0.067 Uiso 0.878(6) 1 calc R U P A 1
H80B H 0.812983 0.476897 0.047022 0.067 Uiso 0.878(6) 1 calc R U P A 1
C81 C 0.7667(3) 0.5411(4) -0.0649(2) 0.0523(11) Uani 0.878(6) 1 d D U P A 1
H81A H 0.741500 0.607554 -0.061929 0.063 Uiso 0.878(6) 1 calc R U P A 1
H81B H 0.812639 0.536204 -0.097913 0.063 Uiso 0.878(6) 1 calc R U P A 1
C82 C 0.6857(3) 0.5297(4) -0.0901(2) 0.0490(10) Uani 0.878(6) 1 d D U P A 1
H82A H 0.629539 0.597882 -0.119514 0.059 Uiso 0.878(6) 1 calc R U P A 1
H82B H 0.706734 0.490634 -0.119871 0.059 Uiso 0.878(6) 1 calc R U P A 1
O1A O 0.6889(14) 0.464(3) -0.0060(12) 0.056(3) Uani 0.122(6) 1 d D U P A 2
C79A C 0.7733(18) 0.411(2) 0.0501(12) 0.047(3) Uani 0.122(6) 1 d D U P A 2
H79C H 0.791325 0.337615 0.074735 0.056 Uiso 0.122(6) 1 calc R U P A 2
H79D H 0.757811 0.439450 0.086381 0.056 Uiso 0.122(6) 1 calc R U P A 2
C80A C 0.8579(19) 0.419(3) 0.0214(14) 0.053(4) Uani 0.122(6) 1 d D U P A 2
H80C H 0.873863 0.460487 0.038457 0.064 Uiso 0.122(6) 1 calc R U P A 2
H80D H 0.915269 0.350307 0.036694 0.064 Uiso 0.122(6) 1 calc R U P A 2
C81A C 0.824(2) 0.471(3) -0.0592(13) 0.064(4) Uani 0.122(6) 1 d D U P A 2
H81C H 0.809305 0.543201 -0.079026 0.077 Uiso 0.122(6) 1 calc R U P A 2
H81D H 0.872448 0.434677 -0.083029 0.077 Uiso 0.122(6) 1 calc R U P A 2
C82A C 0.7343(19) 0.465(3) -0.0690(13) 0.062(3) Uani 0.122(6) 1 d D U P A 2
H82C H 0.688702 0.524438 -0.113302 0.074 Uiso 0.122(6) 1 calc R U P A 2
H82D H 0.750713 0.401666 -0.074714 0.074 Uiso 0.122(6) 1 calc R U P A 2
O2 O 0.4441(2) 0.6697(2) -0.04004(18) 0.0404(7) Uani 0.844(4) 1 d D U P A 1
C83 C 0.3599(3) 0.7378(3) -0.0248(2) 0.0417(9) Uani 0.844(4) 1 d D U P A 1
H83A H 0.328931 0.700701 0.005863 0.050 Uiso 0.844(4) 1 calc R U P A 1
H83B H 0.313005 0.793047 -0.069950 0.050 Uiso 0.844(4) 1 calc R U P A 1
C84 C 0.3954(3) 0.7812(3) 0.0149(2) 0.0454(10) Uani 0.844(4) 1 d D U P A 1
H84A H 0.343540 0.848686 0.010093 0.054 Uiso 0.844(4) 1 calc R U P A 1
H84B H 0.421210 0.733880 0.066840 0.054 Uiso 0.844(4) 1 calc R U P A 1
C85 C 0.4740(3) 0.7910(3) -0.0234(3) 0.0462(10) Uani 0.844(4) 1 d D U P A 1
H85A H 0.450894 0.862913 -0.058307 0.055 Uiso 0.844(4) 1 calc R U P A 1
H85B H 0.530912 0.768244 0.011781 0.055 Uiso 0.844(4) 1 calc R U P A 1
C86 C 0.4986(4) 0.7223(3) -0.0619(3) 0.0563(11) Uani 0.844(4) 1 d D U P A 1
H86A H 0.481228 0.763557 -0.114898 0.068 Uiso 0.844(4) 1 calc R U P A 1
H86B H 0.568442 0.672410 -0.048263 0.068 Uiso 0.844(4) 1 calc R U P A 1
O2A O 0.4733(13) 0.6561(14) -0.0538(11) 0.0404(7) Uani 0.156(4) 1 d D U P A 2
C83A C 0.4357(15) 0.7388(16) -0.0319(13) 0.057(3) Uani 0.156(4) 1 d D U P A 2
H83C H 0.425337 0.715042 0.018261 0.068 Uiso 0.156(4) 1 calc R U P A 2
H83D H 0.373532 0.796156 -0.064175 0.068 Uiso 0.156(4) 1 calc R U P A 2
C84A C 0.512(2) 0.774(2) -0.0370(14) 0.065(3) Uani 0.156(4) 1 d D U P A 2
H84C H 0.483643 0.843771 -0.039609 0.078 Uiso 0.156(4) 1 calc R U P A 2
H84D H 0.567221 0.725747 0.004240 0.078 Uiso 0.156(4) 1 calc R U P A 2
C85A C 0.539(2) 0.7708(17) -0.1061(13) 0.070(4) Uani 0.156(4) 1 d D U P A 2
H85C H 0.604521 0.762594 -0.108480 0.084 Uiso 0.156(4) 1 calc R U P A 2
H85D H 0.492482 0.833093 -0.148474 0.084 Uiso 0.156(4) 1 calc R U P A 2
C86A C 0.5368(17) 0.6758(16) -0.1009(12) 0.060(3) Uani 0.156(4) 1 d D U P A 2
H86C H 0.514152 0.685895 -0.149657 0.072 Uiso 0.156(4) 1 calc R U P A 2
H86D H 0.602548 0.615740 -0.081774 0.072 Uiso 0.156(4) 1 calc R U P A 2
O3 O 0.2604(4) 0.3906(4) 0.4782(3) 0.0418(12) Uani 0.501(3) 1 d D U P D 1
C87 C 0.2836(8) 0.2858(8) 0.5226(6) 0.053(2) Uani 0.501(3) 1 d D U P D 1
H87A H 0.288481 0.249366 0.492178 0.064 Uiso 0.501(3) 1 calc R U P D 1
H87B H 0.233416 0.284337 0.551085 0.064 Uiso 0.501(3) 1 calc R U P D 1
C88 C 0.3791(6) 0.2364(7) 0.5719(5) 0.0597(18) Uani 0.501(3) 1 d D U P D 1
H88A H 0.369413 0.234433 0.620307 0.072 Uiso 0.501(3) 1 calc R U P D 1
H88B H 0.420401 0.165346 0.577451 0.072 Uiso 0.501(3) 1 calc R U P D 1
C89 C 0.4241(9) 0.2995(9) 0.5380(9) 0.052(3) Uani 0.501(3) 1 d D U P D 1
H89A H 0.464090 0.275433 0.505013 0.062 Uiso 0.501(3) 1 calc R U P D 1
H89B H 0.464364 0.298877 0.574889 0.062 Uiso 0.501(3) 1 calc R U P D 1
C90 C 0.3376(5) 0.4052(5) 0.4968(4) 0.0431(13) Uani 0.501(3) 1 d D U P D 1
H90A H 0.319174 0.443402 0.527233 0.052 Uiso 0.501(3) 1 calc R U P D 1
H90B H 0.352609 0.444689 0.452605 0.052 Uiso 0.501(3) 1 calc R U P D 1
O3A O 0.2359(5) 0.3792(7) 0.5038(5) 0.0469(17) Uani 0.391(3) 1 d D U P E 2
C87A C 0.2957(8) 0.2777(8) 0.5038(7) 0.045(2) Uani 0.391(3) 1 d D U P E 2
H87C H 0.286165 0.283102 0.454246 0.055 Uiso 0.391(3) 1 calc R U P E 2
H87D H 0.275956 0.228901 0.535526 0.055 Uiso 0.391(3) 1 calc R U P E 2
C88A C 0.3989(7) 0.2391(7) 0.5301(6) 0.0517(19) Uani 0.391(3) 1 d D U P E 2
H88C H 0.439540 0.213356 0.497952 0.062 Uiso 0.391(3) 1 calc R U P E 2
H88D H 0.422793 0.184169 0.579961 0.062 Uiso 0.391(3) 1 calc R U P E 2
C89A C 0.3959(10) 0.3359(13) 0.5271(13) 0.052(3) Uani 0.391(3) 1 d D U P E 2
H89C H 0.448236 0.318645 0.563874 0.063 Uiso 0.391(3) 1 calc R U P E 2
H89D H 0.401646 0.376827 0.478722 0.063 Uiso 0.391(3) 1 calc R U P E 2
C90A C 0.2983(6) 0.3935(7) 0.5429(5) 0.0437(16) Uani 0.391(3) 1 d D U P E 2
H90C H 0.299208 0.364426 0.595398 0.052 Uiso 0.391(3) 1 calc R U P E 2
H90D H 0.277845 0.467103 0.525604 0.052 Uiso 0.391(3) 1 calc R U P E 2
Cl1 Cl 0.2373(7) 0.3251(9) 0.5172(5) 0.044(2) Uani 0.108(2) 1 d D U P F 3
Cl2 Cl 0.4170(11) 0.3222(14) 0.5257(11) 0.045(3) Uani 0.108(2) 1 d D U P F 3
C91 C 0.3379(17) 0.292(3) 0.5766(10) 0.049(3) Uani 0.108(2) 1 d D U P F 3
H91A H 0.316972 0.331117 0.606630 0.058 Uiso 0.108(2) 1 calc R U P F 3
H91B H 0.370725 0.218245 0.609201 0.058 Uiso 0.108(2) 1 calc R U P F 3

loop_
_atom_site_aniso_label
_atom_site_aniso_U_11
_atom_site_aniso_U_22
_atom_site_aniso_U_33
_atom_site_aniso_U_23
_atom_site_aniso_U_13
_atom_site_aniso_U_12
S2 0.0267(3) 0.0234(3) 0.0340(4) -0.0140(3) 0.0004(3) -0.0088(3)
S5 0.0185(3) 0.0202(3) 0.0171(3) -0.0059(2) 0.0015(2) -0.0077(2)
S6 0.0155(3) 0.0262(3) 0.0262(3) -0.0090(3) 0.0036(2) -0.0043(3)
Ni1 0.01480(15) 0.01740(15) 0.01724(15) -0.00723(12) 0.00207(11) -0.00807(12)
K1 0.0310(3) 0.0279(3) 0.0211(3) -0.0104(2) 0.0009(2) -0.0118(3)
P2 0.0147(3) 0.0235(3) 0.0250(3) -0.0131(3) 0.0011(2) -0.0062(3)
P6 0.0135(3) 0.0194(3) 0.0187(3) -0.0079(2) 0.0028(2) -0.0083(2)
N1 0.0159(10) 0.0211(10) 0.0221(10) -0.0100(9) 0.0033(8) -0.0093(8)
N2 0.0158(10) 0.0250(11) 0.0241(11) -0.0133(9) 0.0015(8) -0.0083(9)
N3 0.0159(10) 0.0266(11) 0.0260(11) -0.0132(9) 0.0020(8) -0.0075(9)
N7 0.0147(9) 0.0182(10) 0.0181(10) -0.0087(8) 0.0010(8) -0.0077(8)
N8 0.0172(10) 0.0209(10) 0.0170(10) -0.0060(8) 0.0000(8) -0.0098(8)
N9 0.0186(10) 0.0213(10) 0.0203(10) -0.0076(9) 0.0015(8) -0.0103(9)
C1 0.0147(11) 0.0202(12) 0.0230(12) -0.0092(10) 0.0033(9) -0.0085(10)
C2 0.0162(11) 0.0220(12) 0.0222(12) -0.0092(10) 0.0036(9) -0.0091(10)
S1 0.0180(5) 0.0237(5) 0.0243(10) -0.0126(6) 0.0015(6) -0.0085(4)
P1 0.0163(8) 0.0216(8) 0.0261(8) -0.0132(7) 0.0031(6) -0.0108(6)
C3 0.0170(18) 0.0244(16) 0.035(2) -0.0113(16) -0.0023(17) -0.0098(14)
C4 0.025(2) 0.0265(18) 0.037(3) -0.0101(19) -0.0010(18) -0.0142(16)
C5 0.034(2) 0.037(2) 0.042(3) -0.004(2) -0.007(2) -0.0224(17)
C6 0.041(3) 0.031(2) 0.053(3) -0.003(2) -0.011(2) -0.0243(19)
C7 0.043(3) 0.031(2) 0.061(3) -0.0180(19) -0.008(2) -0.0204(19)
C8 0.033(2) 0.0304(19) 0.045(2) -0.0184(16) -0.0052(18) -0.0157(17)
C9 0.0215(16) 0.039(2) 0.032(3) -0.027(2) 0.0072(18) -0.0156(17)
C10 0.026(2) 0.044(2) 0.034(2) -0.0269(18) 0.0021(16) -0.0099(16)
C11 0.031(2) 0.057(3) 0.038(2) -0.035(2) 0.0076(18) -0.0130(19)
C12 0.033(2) 0.065(3) 0.036(3) -0.037(2) 0.0130(18) -0.023(2)
C13 0.041(3) 0.058(3) 0.033(2) -0.025(2) 0.012(2) -0.029(2)
C14 0.032(2) 0.043(2) 0.033(2) -0.0233(19) 0.0101(18) -0.0220(19)
S1A 0.0180(5) 0.0237(5) 0.0243(10) -0.0126(6) 0.0015(6) -0.0085(4)
P1A 0.015(2) 0.021(2) 0.042(3) -0.013(2) 0.008(2) -0.0064(17)
C3A 0.022(3) 0.022(3) 0.039(4) -0.010(3) 0.002(3) -0.012(3)
C4A 0.025(4) 0.027(4) 0.038(4) -0.008(4) 0.003(4) -0.011(3)
C5A 0.035(4) 0.033(4) 0.046(5) -0.002(4) -0.002(4) -0.018(3)
C6A 0.039(5) 0.032(4) 0.053(5) -0.002(4) -0.007(4) -0.020(4)
C7A 0.039(4) 0.033(4) 0.057(4) -0.010(3) -0.008(4) -0.022(3)
C8A 0.030(4) 0.032(3) 0.048(4) -0.014(3) -0.005(3) -0.016(3)
C9A 0.022(3) 0.037(3) 0.035(4) -0.022(3) 0.002(3) -0.014(3)
C10A 0.025(4) 0.044(4) 0.035(4) -0.029(3) 0.002(3) -0.010(3)
C11A 0.033(4) 0.049(4) 0.039(4) -0.030(3) 0.004(3) -0.013(3)
C12A 0.030(4) 0.050(4) 0.035(4) -0.031(3) 0.007(3) -0.014(3)
C13A 0.031(4) 0.052(4) 0.036(4) -0.028(3) 0.006(4) -0.020(3)
C14A 0.026(4) 0.042(4) 0.035(4) -0.029(3) 0.005(4) -0.018(3)
C15 0.0144(16) 0.030(3) 0.0282(18) -0.0178(18) 0.0034(15) -0.0065(14)
C16 0.063(3) 0.041(2) 0.043(2) -0.0067(18) -0.018(2) -0.030(2)
C17 0.070(3) 0.055(3) 0.045(2) -0.006(2) -0.027(2) -0.030(2)
C18 0.037(2) 0.049(3) 0.041(3) -0.022(2) -0.0059(19) -0.0203(18)
C19 0.0283(19) 0.046(2) 0.043(2) -0.0226(18) 0.0057(16) -0.0237(18)
C20 0.0237(18) 0.037(2) 0.0342(19) -0.0123(16) -0.0003(15) -0.0164(17)
C15A 0.031(4) 0.032(4) 0.034(4) -0.017(4) -0.005(4) -0.018(3)
C16A 0.041(4) 0.041(4) 0.035(4) -0.009(3) -0.012(4) -0.028(4)
C17A 0.049(4) 0.042(4) 0.038(4) -0.010(3) -0.015(4) -0.031(4)
C18A 0.043(4) 0.042(4) 0.041(4) -0.017(4) -0.009(4) -0.028(4)
C19A 0.037(4) 0.051(4) 0.044(4) -0.015(4) -0.006(3) -0.029(3)
C20A 0.035(4) 0.048(4) 0.038(4) -0.016(3) -0.002(3) -0.023(3)
C21 0.0194(12) 0.0411(16) 0.0275(14) -0.0189(12) 0.0042(10) -0.0166(12)
C22 0.0401(18) 0.054(2) 0.0446(18) -0.0358(17) 0.0182(15) -0.0256(16)
C23 0.053(2) 0.079(3) 0.054(2) -0.050(2) 0.0299(18) -0.040(2)
C24 0.046(2) 0.099(3) 0.0342(17) -0.037(2) 0.0193(15) -0.051(2)
C25 0.0429(19) 0.070(3) 0.0381(18) -0.0140(18) 0.0098(15) -0.0366(19)
C26 0.0287(15) 0.0474(19) 0.0389(17) -0.0164(15) 0.0110(13) -0.0176(14)
S3 0.025(2) 0.0213(14) 0.0241(11) -0.0125(11) 0.0118(13) -0.0131(16)
S4 0.0397(7) 0.0325(6) 0.0423(17) -0.0182(10) 0.0126(10) -0.0249(6)
P3 0.0209(14) 0.0189(11) 0.0169(10) -0.0043(8) 0.0050(8) -0.0125(11)
P4 0.0280(12) 0.0164(9) 0.0232(15) -0.0084(10) 0.0028(10) -0.0117(8)
N4 0.016(2) 0.020(2) 0.014(3) -0.0064(18) 0.002(3) -0.009(2)
N5 0.021(3) 0.0170(19) 0.012(3) -0.005(2) -0.001(3) -0.0076(18)
N6 0.024(2) 0.020(2) 0.015(3) -0.009(2) 0.000(3) -0.0077(18)
C27 0.018(2) 0.019(2) 0.017(3) -0.0099(16) 0.0003(19) -0.0095(18)
C28 0.023(2) 0.019(2) 0.019(3) -0.0051(18) 0.000(2) -0.0103(19)
C29 0.024(2) 0.042(3) 0.025(3) -0.008(2) 0.004(2) -0.022(2)
C30 0.024(3) 0.048(3) 0.040(4) -0.014(3) -0.001(3) -0.018(2)
C31 0.025(3) 0.061(4) 0.048(4) -0.018(3) 0.000(3) -0.021(2)
C32 0.027(3) 0.058(4) 0.047(3) -0.016(3) 0.002(2) -0.027(3)
C33 0.030(3) 0.052(4) 0.052(4) -0.017(3) -0.003(3) -0.022(3)
C34 0.026(2) 0.047(3) 0.038(4) -0.015(3) -0.002(2) -0.020(2)
C35 0.032(3) 0.025(2) 0.020(2) -0.0095(18) 0.004(2) -0.017(2)
C36 0.044(3) 0.030(2) 0.029(2) -0.0078(18) 0.0064(19) -0.024(2)
C37 0.058(3) 0.033(2) 0.035(2) -0.0038(19) 0.006(2) -0.029(2)
C38 0.060(3) 0.029(3) 0.028(2) -0.002(2) 0.003(2) -0.016(2)
C39 0.041(4) 0.033(3) 0.022(3) -0.012(2) -0.001(3) -0.010(3)
C40 0.034(3) 0.026(2) 0.022(2) -0.011(2) 0.004(2) -0.014(2)
C41 0.038(3) 0.019(2) 0.029(3) -0.011(2) 0.005(2) -0.013(2)
C42 0.041(3) 0.039(2) 0.031(3) -0.022(2) 0.008(2) -0.018(2)
C43 0.044(3) 0.047(3) 0.040(3) -0.030(2) 0.007(2) -0.019(3)
C44 0.048(4) 0.047(3) 0.042(3) -0.031(2) 0.019(3) -0.024(3)
C45 0.054(3) 0.049(3) 0.039(3) -0.020(3) 0.020(2) -0.031(2)
C46 0.050(3) 0.040(3) 0.030(3) -0.014(3) 0.010(2) -0.025(2)
C47 0.027(2) 0.020(2) 0.023(2) -0.010(2) 0.004(2) -0.0098(19)
C48 0.034(3) 0.020(2) 0.028(3) -0.013(2) 0.006(2) -0.016(2)
C49 0.031(4) 0.019(3) 0.023(2) -0.007(2) 0.006(2) -0.011(2)
C50 0.031(3) 0.023(4) 0.023(3) -0.009(2) 0.004(2) -0.014(2)
C51 0.031(2) 0.021(3) 0.025(3) -0.006(2) 0.005(2) -0.015(2)
C52 0.030(2) 0.019(3) 0.022(3) -0.008(2) 0.005(2) -0.014(2)
S3A 0.023(3) 0.032(3) 0.0255(18) -0.015(2) 0.0092(16) -0.011(2)
S4A 0.0397(7) 0.0325(6) 0.0423(17) -0.0182(10) 0.0126(10) -0.0249(6)
P3A 0.0176(18) 0.031(2) 0.0258(17) -0.0131(15) 0.0030(13) -0.0127(16)
P4A 0.0267(17) 0.0213(16) 0.027(3) -0.0101(16) 0.0045(15) -0.0138(13)
N4A 0.019(3) 0.018(3) 0.016(4) -0.009(2) -0.002(3) -0.010(2)
N5A 0.023(3) 0.020(3) 0.015(4) -0.009(3) -0.001(3) -0.009(3)
N6A 0.026(3) 0.016(3) 0.017(4) -0.006(3) 0.002(4) -0.010(2)
C27A 0.018(3) 0.022(3) 0.015(3) -0.007(2) 0.002(3) -0.011(3)
C28A 0.024(3) 0.017(2) 0.019(3) -0.011(2) 0.002(3) -0.009(2)
C29A 0.024(3) 0.042(3) 0.026(3) -0.008(3) 0.004(3) -0.019(3)
C30A 0.023(4) 0.051(3) 0.034(4) -0.012(3) 0.000(3) -0.020(3)
C31A 0.028(3) 0.053(4) 0.041(5) -0.020(3) 0.001(3) -0.022(3)
C32A 0.028(3) 0.050(5) 0.043(4) -0.016(4) 0.003(3) -0.026(3)
C33A 0.032(4) 0.048(5) 0.043(4) -0.015(4) -0.004(3) -0.024(4)
C34A 0.030(3) 0.046(4) 0.036(4) -0.011(3) -0.003(3) -0.019(3)
C35A 0.027(3) 0.025(3) 0.021(3) -0.008(3) 0.007(2) -0.015(2)
C36A 0.029(3) 0.035(3) 0.037(3) -0.004(3) 0.005(3) -0.019(3)
C37A 0.040(3) 0.033(3) 0.045(3) 0.002(3) 0.008(3) -0.020(3)
C38A 0.036(3) 0.030(3) 0.027(3) -0.003(3) 0.010(3) -0.013(3)
C39A 0.033(4) 0.030(3) 0.024(3) -0.008(3) 0.004(3) -0.015(3)
C40A 0.028(4) 0.028(3) 0.021(3) -0.011(3) 0.001(3) -0.014(3)
C41A 0.044(4) 0.024(3) 0.027(3) -0.018(3) 0.011(3) -0.015(3)
C42A 0.049(4) 0.041(3) 0.034(4) -0.023(3) 0.011(3) -0.024(3)
C43A 0.058(5) 0.049(3) 0.037(4) -0.029(3) 0.015(4) -0.025(4)
C44A 0.062(5) 0.053(4) 0.043(4) -0.029(3) 0.021(4) -0.023(4)
C45A 0.063(4) 0.053(4) 0.041(4) -0.022(3) 0.019(3) -0.029(3)
C46A 0.051(3) 0.041(4) 0.033(4) -0.015(3) 0.014(3) -0.028(3)
C47A 0.029(3) 0.019(3) 0.025(3) -0.013(2) 0.006(3) -0.012(2)
C48A 0.028(4) 0.023(3) 0.022(3) -0.012(3) 0.005(3) -0.012(3)
C49A 0.030(4) 0.022(4) 0.025(3) -0.009(3) 0.006(3) -0.015(3)
C50A 0.029(4) 0.020(4) 0.023(3) -0.006(3) 0.002(3) -0.012(3)
C51A 0.029(3) 0.023(4) 0.025(4) -0.010(3) 0.005(3) -0.016(3)
C52A 0.030(3) 0.019(4) 0.024(4) -0.008(3) 0.004(3) -0.010(3)
C53 0.0138(11) 0.0166(11) 0.0183(11) -0.0092(9) 0.0007(9) -0.0063(9)
C54 0.0137(11) 0.0167(11) 0.0187(11) -0.0089(9) 0.0019(9) -0.0069(9)
P5 0.0135(3) 0.0158(3) 0.0200(3) -0.0059(2) -0.0015(2) -0.0055(2)
C55 0.021(3) 0.017(3) 0.025(3) -0.006(2) 0.007(3) -0.008(3)
C56 0.024(3) 0.027(3) 0.022(3) -0.007(3) 0.005(2) 0.000(2)
C57 0.033(4) 0.032(3) 0.029(3) -0.010(3) 0.004(3) 0.001(3)
C58 0.033(4) 0.024(3) 0.031(4) -0.008(3) 0.008(3) 0.000(3)
C59 0.035(3) 0.019(4) 0.032(4) -0.011(3) 0.003(3) -0.009(3)
C60 0.023(3) 0.013(3) 0.034(4) -0.007(3) 0.004(3) -0.010(3)
C61 0.014(3) 0.020(3) 0.022(3) -0.004(2) -0.005(2) -0.009(2)
C62 0.019(3) 0.020(3) 0.028(3) -0.009(3) -0.002(2) -0.008(2)
C63 0.026(3) 0.028(3) 0.034(3) -0.014(3) -0.001(2) -0.011(2)
C64 0.028(4) 0.041(3) 0.034(3) -0.015(3) -0.003(3) -0.019(3)
C65 0.026(3) 0.048(3) 0.034(3) -0.012(3) 0.000(3) -0.025(3)
C66 0.022(3) 0.036(3) 0.020(2) -0.008(3) 0.000(2) -0.013(3)
C55A 0.015(3) 0.016(2) 0.029(3) -0.005(2) 0.006(2) -0.006(2)
C56A 0.037(4) 0.030(3) 0.030(3) -0.008(3) -0.002(3) 0.004(3)
C57A 0.039(4) 0.032(3) 0.036(3) -0.009(3) 0.002(3) 0.011(3)
C58A 0.032(4) 0.023(3) 0.032(4) -0.011(3) 0.015(3) -0.005(3)
C59A 0.034(3) 0.022(3) 0.036(4) -0.013(3) 0.003(3) -0.005(3)
C60A 0.030(2) 0.014(3) 0.034(3) -0.009(3) 0.001(3) -0.006(2)
C61A 0.016(3) 0.022(2) 0.020(3) -0.0035(19) -0.003(2) -0.009(2)
C62A 0.019(2) 0.023(2) 0.031(3) -0.010(2) -0.003(2) -0.0104(19)
C63A 0.025(3) 0.029(2) 0.034(3) -0.017(2) -0.002(2) -0.012(2)
C64A 0.025(3) 0.044(3) 0.034(3) -0.014(2) -0.004(3) -0.022(2)
C65A 0.019(3) 0.050(3) 0.027(2) -0.011(2) -0.002(2) -0.018(2)
C66A 0.016(3) 0.040(3) 0.022(2) -0.008(2) -0.001(2) -0.013(2)
C67 0.0179(12) 0.0210(12) 0.0212(12) -0.0071(10) 0.0028(9) -0.0122(10)
C68 0.0297(14) 0.0240(13) 0.0250(13) -0.0116(11) 0.0072(11) -0.0148(11)
C69 0.0433(17) 0.0342(15) 0.0239(14) -0.0126(12) 0.0095(12) -0.0227(14)
C70 0.0419(17) 0.0288(15) 0.0230(14) -0.0021(12) -0.0005(12) -0.0204(13)
C71 0.0322(15) 0.0242(14) 0.0363(16) -0.0087(12) -0.0001(13) -0.0084(12)
C72 0.0249(14) 0.0254(14) 0.0288(14) -0.0099(12) 0.0037(11) -0.0085(11)
C73 0.0268(13) 0.0205(12) 0.0199(12) -0.0073(10) 0.0024(10) -0.0147(11)
C74 0.0337(16) 0.0410(17) 0.0465(18) -0.0217(15) 0.0018(14) -0.0233(14)
C75 0.059(2) 0.054(2) 0.057(2) -0.0270(19) -0.0091(18) -0.0337(19)
C76 0.080(3) 0.0307(16) 0.0296(16) -0.0140(13) -0.0030(16) -0.0285(18)
C77 0.067(2) 0.0364(17) 0.0403(18) -0.0249(15) 0.0222(17) -0.0280(17)
C78 0.0385(16) 0.0356(16) 0.0387(16) -0.0253(14) 0.0164(13) -0.0232(14)
O1 0.0533(18) 0.0556(17) 0.0371(16) -0.0228(15) 0.0145(13) -0.0285(16)
C79 0.046(2) 0.057(2) 0.059(3) -0.016(2) 0.026(2) -0.0169(19)
C80 0.056(2) 0.067(3) 0.051(2) -0.0368(19) 0.0128(19) -0.027(2)
C81 0.052(2) 0.059(2) 0.061(2) -0.0302(19) 0.0157(19) -0.036(2)
C82 0.064(2) 0.062(2) 0.044(2) -0.0259(18) 0.0168(18) -0.046(2)
O1A 0.057(4) 0.061(4) 0.052(4) -0.020(4) 0.015(4) -0.034(4)
C79A 0.052(5) 0.055(5) 0.047(4) -0.030(4) 0.018(4) -0.030(4)
C80A 0.052(5) 0.060(5) 0.056(4) -0.028(4) 0.017(4) -0.032(4)
C81A 0.059(5) 0.070(5) 0.057(4) -0.021(5) 0.019(4) -0.030(4)
C82A 0.059(4) 0.066(4) 0.054(4) -0.023(4) 0.014(4) -0.029(4)
O2 0.0390(18) 0.0369(14) 0.0374(16) -0.0124(11) 0.0053(11) -0.0155(13)
C83 0.043(2) 0.0327(18) 0.0374(19) -0.0125(15) -0.0017(16) -0.0114(16)
C84 0.051(2) 0.038(2) 0.042(2) -0.0133(17) 0.0025(17) -0.0207(18)
C85 0.043(2) 0.038(2) 0.046(2) -0.0071(17) 0.0048(18) -0.0195(19)
C86 0.059(2) 0.043(2) 0.057(2) -0.0143(18) 0.0186(19) -0.0227(18)
O2A 0.0390(18) 0.0369(14) 0.0374(16) -0.0124(11) 0.0053(11) -0.0155(13)
C83A 0.056(4) 0.040(4) 0.050(4) -0.013(3) 0.007(4) -0.011(3)
C84A 0.069(5) 0.039(5) 0.061(5) -0.012(4) 0.007(5) -0.016(4)
C85A 0.068(6) 0.047(5) 0.065(6) -0.008(5) 0.013(5) -0.019(5)
C86A 0.056(5) 0.047(5) 0.052(5) -0.010(4) 0.013(4) -0.016(4)
O3 0.049(3) 0.041(2) 0.041(3) -0.011(2) 0.002(2) -0.032(2)
C87 0.062(4) 0.049(3) 0.047(4) -0.006(3) -0.001(3) -0.036(3)
C88 0.056(3) 0.060(3) 0.048(3) -0.001(3) 0.003(3) -0.035(3)
C89 0.052(3) 0.057(4) 0.043(4) -0.014(3) 0.002(3) -0.030(3)
C90 0.051(3) 0.050(3) 0.041(3) -0.020(2) 0.006(2) -0.033(2)
O3A 0.052(3) 0.053(3) 0.043(3) -0.017(3) 0.000(3) -0.034(3)
C87A 0.060(4) 0.047(3) 0.039(4) -0.014(3) 0.002(3) -0.036(3)
C88A 0.058(3) 0.056(3) 0.039(3) -0.017(3) 0.010(3) -0.029(3)
C89A 0.054(4) 0.058(4) 0.045(4) -0.017(4) 0.004(4) -0.032(3)
C90A 0.048(3) 0.054(3) 0.040(3) -0.020(3) 0.004(3) -0.033(3)
Cl1 0.041(4) 0.049(5) 0.040(4) -0.017(4) 0.009(3) -0.023(4)
Cl2 0.050(5) 0.056(5) 0.046(5) -0.029(4) 0.004(4) -0.034(4)
C91 0.054(3) 0.052(4) 0.043(4) -0.014(3) 0.004(3) -0.033(3)

loop_
_atom_type_symbol
_atom_type_description
_atom_type_scat_dispersion_real
_atom_type_scat_dispersion_imag
_atom_type_scat_source
C C 0.0033 0.0016 'International Tables Vol C Tables 4.2.6.8 and 6.1.1.4'
H H 0.0000 0.0000 'International Tables Vol C Tables 4.2.6.8 and 6.1.1.4'
N N 0.0061 0.0033 'International Tables Vol C Tables 4.2.6.8 and 6.1.1.4'
P P 0.1023 0.0942 'International Tables Vol C Tables 4.2.6.8 and 6.1.1.4'
Ni Ni 0.3393 1.1124 'International Tables Vol C Tables 4.2.6.8 and 6.1.1.4'
K K 0.2009 0.2494 'International Tables Vol C Tables 4.2.6.8 and 6.1.1.4'
S S 0.1246 0.1234 'International Tables Vol C Tables 4.2.6.8 and 6.1.1.4'
O O 0.0106 0.0060 'International Tables Vol C Tables 4.2.6.8 and 6.1.1.4'
Cl Cl 0.1484 0.1585 'International Tables Vol C Tables 4.2.6.8 and 6.1.1.4'

loop_
_geom_angle_atom_site_label_1
_geom_angle_atom_site_label_2
_geom_angle_atom_site_label_3
_geom_angle
_geom_angle_site_symmetry_1
_geom_angle_site_symmetry_3
P5 S5 Ni1 99.23(3) . .
N4 Ni1 N7 94.7(3) . .
N4 Ni1 N1 99.1(8) . .
N7 Ni1 N1 94.69(8) . .
N7 Ni1 N4A 93.3(5) . .
N1 Ni1 N4A 98.0(12) . .
N7 Ni1 S3A 171.4(3) . .
N1 Ni1 S3A 93.9(3) . .
N4A Ni1 S3A 85.9(5) . .
N4 Ni1 S3 88.1(3) . .
N7 Ni1 S3 174.5(2) . .
N1 Ni1 S3 89.5(2) . .
N7 Ni1 S1A 88.6(8) . .
N1 Ni1 S1A 86.0(4) . .
N4A Ni1 S1A 175.4(11) . .
S3A Ni1 S1A 91.5(8) . .
N4 Ni1 S1 172.0(6) . .
N7 Ni1 S1 90.9(3) . .
N1 Ni1 S1 86.08(14) . .
S3 Ni1 S1 85.9(3) . .
N4 Ni1 S5 87.7(8) . .
N7 Ni1 S5 86.40(6) . .
N1 Ni1 S5 172.96(6) . .
N4A Ni1 S5 88.9(12) . .
S3A Ni1 S5 85.0(3) . .
S3 Ni1 S5 89.0(2) . .
S1A Ni1 S5 87.1(4) . .
S1 Ni1 S5 86.95(13) . .
N4 Ni1 K1 56.2(6) . .
N7 Ni1 K1 61.21(5) . .
N1 Ni1 K1 60.48(6) . .
N4A Ni1 K1 54.4(8) . .
S3A Ni1 K1 124.2(3) . .
S3 Ni1 K1 124.1(2) . .
S1A Ni1 K1 130.0(6) . .
S1 Ni1 K1 131.68(18) . .
S5 Ni1 K1 125.66(2) . .
O2A K1 N5A 77.6(8) 2_665 .
O2A K1 N2 109.1(3) 2_665 .
N5A K1 N2 90.2(4) . .
O2 K1 N2 98.79(8) . .
O2A K1 O2A 103.8(4) 2_665 .
N5A K1 O2A 157.7(6) . .
N2 K1 O2A 109.9(3) . .
O2 K1 O1 73.72(10) . .
N2 K1 O1 168.52(10) . .
O2 K1 N5 167.6(4) . .
N2 K1 N5 88.2(3) . .
O1 K1 N5 97.7(3) . .
O2A K1 O1A 87.3(8) 2_665 .
N5A K1 O1A 88.6(8) . .
N2 K1 O1A 163.0(6) . .
O2A K1 O1A 69.3(7) . .
O2 K1 O2 106.02(8) . 2_665
N2 K1 O2 119.30(8) . 2_665
O1 K1 O2 71.69(10) . 2_665
N5 K1 O2 79.0(4) . 2_665
O2A K1 N8 157.4(4) 2_665 .
N5A K1 N8 81.5(6) . .
O2 K1 N8 92.08(8) . .
N2 K1 N8 79.24(6) . .
O2A K1 N8 92.4(4) . .
O1 K1 N8 92.17(9) . .
N5 K1 N8 79.1(4) . .
O1A K1 N8 83.8(6) . .
O2 K1 N8 150.60(8) 2_665 .
O2A K1 N4A 86.9(7) 2_665 .
N5A K1 N4A 25.0(4) . .
N2 K1 N4A 65.2(5) . .
O2A K1 N4A 169.3(6) . .
O1A K1 N4A 112.4(8) . .
N8 K1 N4A 77.5(6) . .
O2 K1 O1 68.64(9) . 2_665
N2 K1 O1 72.53(7) . 2_665
O1 K1 O1 111.54(7) . 2_665
N5 K1 O1 123.5(4) . 2_665
O2 K1 O1 67.04(9) 2_665 2_665
N8 K1 O1 142.27(8) . 2_665
C2 P2 C21 103.65(12) . .
C2 P2 C15A 105.5(14) . .
C21 P2 C15A 108.4(6) . .
C2 P2 C15 104.9(3) . .
C21 P2 C15 102.89(19) . .
C2 P2 S2 114.98(9) . .
C21 P2 S2 114.43(10) . .
C15A P2 S2 109.3(10) . .
C15 P2 S2 114.6(3) . .
C54 P6 C73 102.65(11) . .
C54 P6 C67 105.79(11) . .
C73 P6 C67 105.61(11) . .
C54 P6 S6 114.35(8) . .
C73 P6 S6 115.04(9) . .
C67 P6 S6 112.39(9) . .
N2 N1 C1 108.61(19) . .
N2 N1 Ni1 122.58(16) . .
C1 N1 Ni1 128.12(16) . .
N2 N1 K1 52.54(12) . .
C1 N1 K1 134.13(16) . .
Ni1 N1 K1 87.86(7) . .
N3 N2 N1 109.63(19) . .
N3 N2 K1 121.82(15) . .
N1 N2 K1 104.96(14) . .
N2 N3 C2 108.0(2) . .
N8 N7 C53 108.76(19) . .
N8 N7 Ni1 122.82(15) . .
C53 N7 Ni1 126.40(16) . .
N8 N7 K1 57.73(11) . .
C53 N7 K1 136.45(15) . .
Ni1 N7 K1 87.16(6) . .
N7 N8 N9 109.66(18) . .
N7 N8 K1 99.46(13) . .
N9 N8 K1 126.64(15) . .
N8 N9 C54 107.65(19) . .
N1 C1 C2 105.9(2) . .
N1 C1 P1A 116.2(5) . .
C2 C1 P1A 137.5(5) . .
N1 C1 P1 117.5(2) . .
C2 C1 P1 136.4(2) . .
N3 C2 C1 107.8(2) . .
N3 C2 P2 119.07(18) . .
C1 C2 P2 133.0(2) . .
P1 S1 Ni1 100.5(2) . .
C1 P1 C3 108.6(2) . .
C1 P1 C9 110.4(3) . .
C3 P1 C9 108.7(3) . .
C1 P1 S1 107.5(2) . .
C3 P1 S1 110.2(3) . .
C9 P1 S1 111.4(3) . .
C4 C3 C8 119.9(4) . .
C4 C3 P1 117.9(4) . .
C8 C3 P1 121.9(4) . .
C3 C4 C5 120.0(5) . .
C6 C5 C4 119.7(5) . .
C7 C6 C5 120.8(4) . .
C6 C7 C8 120.3(4) . .
C7 C8 C3 119.4(5) . .
C14 C9 C10 119.8(4) . .
C14 C9 P1 117.9(4) . .
C10 C9 P1 122.3(4) . .
C11 C10 C9 119.3(5) . .
C12 C11 C10 120.7(4) . .
C11 C12 C13 119.9(4) . .
C12 C13 C14 120.1(5) . .
C9 C14 C13 120.2(4) . .
P1A S1A Ni1 99.2(6) . .
C1 P1A C3A 108.8(7) . .
C1 P1A C9A 104.3(10) . .
C3A P1A C9A 111.3(9) . .
C1 P1A S1A 108.6(7) . .
C3A P1A S1A 112.1(11) . .
C9A P1A S1A 111.4(10) . .
C4A C3A C8A 121.3(12) . .
C4A C3A P1A 121.4(11) . .
C8A C3A P1A 116.9(10) . .
C3A C4A C5A 118.8(13) . .
C6A C5A C4A 120.6(13) . .
C7A C6A C5A 120.2(13) . .
C6A C7A C8A 120.6(12) . .
C3A C8A C7A 118.6(12) . .
C14A C9A C10A 120.8(12) . .
C14A C9A P1A 118.0(11) . .
C10A C9A P1A 121.2(11) . .
C11A C10A C9A 118.9(12) . .
C12A C11A C10A 120.9(12) . .
C11A C12A C13A 120.8(13) . .
C12A C13A C14A 119.4(13) . .
C9A C14A C13A 118.8(13) . .
C16 C15 C20 118.2(4) . .
C16 C15 P2 119.8(5) . .
C20 C15 P2 121.9(4) . .
C15 C16 C17 120.6(5) . .
C18 C17 C16 120.5(5) . .
C17 C18 C19 119.9(4) . .
C18 C19 C20 120.1(4) . .
C19 C20 C15 120.7(4) . .
C20A C15A C16A 120.6(9) . .
C20A C15A P2 119.7(10) . .
C16A C15A P2 119.4(10) . .
C15A C16A C17A 118.7(11) . .
C18A C17A C16A 121.7(12) . .
C19A C18A C17A 119.0(12) . .
C18A C19A C20A 120.1(11) . .
C15A C20A C19A 119.8(11) . .
C26 C21 C22 118.8(3) . .
C26 C21 P2 121.8(2) . .
C22 C21 P2 119.3(2) . .
C23 C22 C21 120.3(3) . .
C24 C23 C22 120.0(3) . .
C23 C24 C25 120.5(3) . .
C24 C25 C26 119.6(4) . .
C21 C26 C25 120.7(3) . .
P3 S3 Ni1 97.7(4) . .
C27 P3 C35 109.3(5) . .
C27 P3 C29 107.0(7) . .
C35 P3 C29 109.0(6) . .
C27 P3 S3 108.4(5) . .
C35 P3 S3 109.3(4) . .
C29 P3 S3 113.6(5) . .
C41 P4 C28 104.7(5) . .
C41 P4 C47 106.7(7) . .
C28 P4 C47 102.8(6) . .
C41 P4 S4 112.8(4) . .
C28 P4 S4 116.2(5) . .
C47 P4 S4 112.7(5) . .
N5 N4 C27 107.7(7) . .
N5 N4 Ni1 122.0(11) . .
C27 N4 Ni1 124.7(9) . .
N5 N4 K1 61.9(9) . .
C27 N4 K1 134.1(15) . .
Ni1 N4 K1 92.6(5) . .
N6 N5 N4 110.2(8) . .
N6 N5 K1 126.1(11) . .
N4 N5 K1 93.7(10) . .
N5 N6 C28 107.8(7) . .
N4 C27 C28 106.9(6) . .
N4 C27 P3 114.8(6) . .
C28 C27 P3 138.1(7) . .
N6 C28 C27 107.4(7) . .
N6 C28 P4 116.4(7) . .
C27 C28 P4 135.2(7) . .
C30 C29 C34 119.7(8) . .
C30 C29 P3 120.1(7) . .
C34 C29 P3 120.1(7) . .
C29 C30 C31 119.1(9) . .
C32 C31 C30 121.2(9) . .
C33 C32 C31 119.8(8) . .
C32 C33 C34 119.8(8) . .
C33 C34 C29 120.2(8) . .
C36 C35 C40 120.4(7) . .
C36 C35 P3 121.6(5) . .
C40 C35 P3 117.7(6) . .
C35 C36 C37 119.5(5) . .
C38 C37 C36 120.2(5) . .
C39 C38 C37 120.7(6) . .
C38 C39 C40 120.0(8) . .
C39 C40 C35 119.1(9) . .
C42 C41 C46 118.1(7) . .
C42 C41 P4 117.3(6) . .
C46 C41 P4 124.0(6) . .
C43 C42 C41 119.5(6) . .
C44 C43 C42 121.9(6) . .
C43 C44 C45 119.3(6) . .
C44 C45 C46 119.3(7) . .
C41 C46 C45 121.3(7) . .
C48 C47 C52 119.2(7) . .
C48 C47 P4 119.7(7) . .
C52 C47 P4 121.1(7) . .
C49 C48 C47 120.8(8) . .
C50 C49 C48 119.5(7) . .
C49 C50 C51 120.5(7) . .
C50 C51 C52 120.1(8) . .
C51 C52 C47 119.8(7) . .
P3A S3A Ni1 100.5(6) . .
C27A P3A C35A 107.4(8) . .
C27A P3A C29A 107.1(11) . .
C35A P3A C29A 111.9(10) . .
C27A P3A S3A 108.9(8) . .
C35A P3A S3A 111.2(7) . .
C29A P3A S3A 110.1(7) . .
C28A P4A C41A 104.1(8) . .
C28A P4A C47A 104.7(10) . .
C41A P4A C47A 107.7(11) . .
C28A P4A S4A 118.1(9) . .
C41A P4A S4A 110.9(7) . .
C47A P4A S4A 110.5(8) . .
N5A N4A C27A 108.5(11) . .
N5A N4A Ni1 122.1(17) . .
C27A N4A Ni1 124.3(14) . .
N5A N4A K1 59.7(14) . .
C27A N4A K1 136(2) . .
Ni1 N4A K1 92.1(7) . .
N6A N5A N4A 110.0(12) . .
N6A N5A K1 129.0(18) . .
N4A N5A K1 95.4(17) . .
N5A N6A C28A 107.2(11) . .
N4A C27A C28A 105.9(10) . .
N4A C27A P3A 115.1(10) . .
C28A C27A P3A 139.0(11) . .
N6A C28A C27A 108.3(10) . .
N6A C28A P4A 117.1(10) . .
C27A C28A P4A 134.1(10) . .
C34A C29A C30A 119.2(12) . .
C34A C29A P3A 121.7(12) . .
C30A C29A P3A 117.9(11) . .
C31A C30A C29A 120.3(13) . .
C32A C31A C30A 120.1(13) . .
C31A C32A C33A 120.3(13) . .
C32A C33A C34A 119.7(12) . .
C29A C34A C33A 119.7(12) . .
C36A C35A C40A 119.8(9) . .
C36A C35A P3A 125.0(8) . .
C40A C35A P3A 115.0(9) . .
C35A C36A C37A 120.2(7) . .
C38A C37A C36A 119.5(7) . .
C39A C38A C37A 120.3(9) . .
C38A C39A C40A 120.7(12) . .
C39A C40A C35A 119.3(13) . .
C46A C41A C42A 119.1(10) . .
C46A C41A P4A 121.5(10) . .
C42A C41A P4A 119.3(9) . .
C41A C42A C43A 120.3(10) . .
C44A C43A C42A 120.7(11) . .
C43A C44A C45A 118.8(11) . .
C44A C45A C46A 121.8(11) . .
C41A C46A C45A 118.8(11) . .
C52A C47A C48A 119.4(11) . .
C52A C47A P4A 122.8(11) . .
C48A C47A P4A 117.7(11) . .
C49A C48A C47A 119.4(12) . .
C50A C49A C48A 120.9(12) . .
C49A C50A C51A 120.7(11) . .
C50A C51A C52A 119.4(11) . .
C47A C52A C51A 120.0(12) . .
N7 C53 C54 105.9(2) . .
N7 C53 P5 117.35(17) . .
C54 C53 P5 136.65(18) . .
N9 C54 C53 108.0(2) . .
N9 C54 P6 120.52(18) . .
C53 C54 P6 131.02(18) . .
C55 P5 C53 108.6(6) . .
C53 P5 C61A 110.4(4) . .
C53 P5 C55A 105.0(5) . .
C61A P5 C55A 107.7(6) . .
C55 P5 C61 111.5(7) . .
C53 P5 C61 110.7(5) . .
C55 P5 S5 112.3(11) . .
C53 P5 S5 108.20(8) . .
C61A P5 S5 114.7(3) . .
C55A P5 S5 110.4(9) . .
C61 P5 S5 105.4(4) . .
C56 C55 C60 120.9(9) . .
C56 C55 P5 122.2(8) . .
C60 C55 P5 116.4(9) . .
C55 C56 C57 118.8(9) . .
C58 C57 C56 121.2(9) . .
C57 C58 C59 119.7(10) . .
C58 C59 C60 120.1(9) . .
C55 C60 C59 119.0(9) . .
C66 C61 C62 118.7(7) . .
C66 C61 P5 121.3(7) . .
C62 C61 P5 119.9(7) . .
C63 C62 C61 121.1(7) . .
C64 C63 C62 119.5(7) . .
C63 C64 C65 120.6(7) . .
C64 C65 C66 119.9(7) . .
C61 C66 C65 120.1(8) . .
C60A C55A C56A 118.9(7) . .
C60A C55A P5 119.9(7) . .
C56A C55A P5 121.1(8) . .
C57A C56A C55A 120.3(8) . .
C58A C57A C56A 119.9(8) . .
C59A C58A C57A 119.9(8) . .
C60A C59A C58A 120.7(8) . .
C59A C60A C55A 120.2(7) . .
C62A C61A C66A 120.4(6) . .
C62A C61A P5 115.0(5) . .
C66A C61A P5 124.4(6) . .
C61A C62A C63A 120.2(6) . .
C64A C63A C62A 119.5(6) . .
C65A C64A C63A 120.1(6) . .
C64A C65A C66A 121.0(6) . .
C61A C66A C65A 118.7(6) . .
C68 C67 C72 119.5(2) . .
C68 C67 P6 119.23(19) . .
C72 C67 P6 121.2(2) . .
C69 C68 C67 119.7(3) . .
C70 C69 C68 120.2(3) . .
C71 C70 C69 120.1(3) . .
C70 C71 C72 120.5(3) . .
C71 C72 C67 120.0(3) . .
C74 C73 C78 119.2(3) . .
C74 C73 P6 119.3(2) . .
C78 C73 P6 121.4(2) . .
C75 C74 C73 120.2(3) . .
C76 C75 C74 120.6(3) . .
C75 C76 C77 120.1(3) . .
C76 C77 C78 120.2(3) . .
C77 C78 C73 119.6(3) . .
C79 O1 C82 101.9(3) . .
C79 O1 K1 99.6(2) . .
C82 O1 K1 147.5(3) . .
C79 O1 K1 144.9(3) . 2_665
C82 O1 K1 104.7(2) . 2_665
K1 O1 K1 68.46(7) . 2_665
O1 C79 C80 107.5(4) . .
O1 C79 K1 55.79(18) . .
C80 C79 K1 121.8(3) . .
C79 C80 C81 103.8(4) . .
C82 C81 C80 103.8(3) . .
O1 C82 C81 106.9(3) . .
C79A O1A C82A 100.0(13) . .
C79A O1A K1 99.4(11) . .
C82A O1A K1 160.2(14) . .
O1A C79A C80A 112.6(13) . .
O1A C79A K1 56.0(9) . .
C80A C79A K1 159(2) . .
C81A C80A C79A 103.8(12) . .
C82A C81A C80A 103.3(13) . .
O1A C82A C81A 110.0(15) . .
C83 O2 C86 105.1(3) . .
C83 O2 K1 110.3(2) . .
C86 O2 K1 111.8(3) . .
C83 O2 K1 123.7(2) . 2_665
C86 O2 K1 125.8(2) . 2_665
K1 O2 K1 73.99(8) . 2_665
O2 C83 C84 104.5(3) . .
O2 C83 K1 47.37(18) . .
C84 C83 K1 92.2(2) . .
C85 C84 C83 102.2(3) . .
C86 C85 C84 104.9(3) . .
O2 C86 C85 106.7(3) . .
C83A O2A C86A 103.9(12) . .
C83A O2A K1 100.7(13) . .
C86A O2A K1 121.5(14) . .
K1 O2A K1 76.2(4) 2_665 .
O2A C83A C84A 106.3(13) . .
O2A C83A K1 54.5(11) . .
C84A C83A K1 107.7(15) . .
C85A C84A C83A 100.6(13) . .
C84A C85A C86A 100.8(12) . .
O2A C86A C85A 110.8(12) . .
C90 O3 C87 109.1(6) . .
O3 C87 C88 105.8(7) . .
C89 C88 C87 106.7(7) . .
C88 C89 C90 102.4(8) . .
O3 C90 C89 106.9(7) . .
C90A O3A C87A 106.0(7) . .
O3A C87A C88A 109.8(8) . .
C87A C88A C89A 101.4(8) . .
C90A C89A C88A 103.7(9) . .
O3A C90A C89A 103.6(9) . .
Cl2 C91 Cl1 108.8(11) . .

loop_
_geom_bond_atom_site_label_1
_geom_bond_atom_site_label_2
_geom_bond_distance
_geom_bond_site_symmetry_2
S2 P2 1.9544(10) .
S5 P5 1.9842(9) .
S5 Ni1 2.5077(7) .
S6 P6 1.9539(9) .
Ni1 N4 2.009(16) .
Ni1 N7 2.037(2) .
Ni1 N1 2.037(2) .
Ni1 N4A 2.14(2) .
Ni1 S3A 2.457(15) .
Ni1 S3 2.468(9) .
Ni1 S1A 2.486(8) .
Ni1 S1 2.487(3) .
Ni1 K1 3.8786(6) .
K1 O2A 2.712(17) 2_665
K1 N5A 2.74(3) .
K1 O2 2.753(3) .
K1 N2 2.775(2) .
K1 O2A 2.80(2) .
K1 O1 2.847(3) .
K1 N5 2.853(16) .
K1 O1A 2.868(9) .
K1 O2 2.892(3) 2_665
K1 N8 2.917(2) .
K1 N4A 3.16(3) .
K1 O1 3.176(4) 2_665
P2 C2 1.797(3) .
P2 C21 1.812(3) .
P2 C15A 1.816(8) .
P2 C15 1.824(4) .
P6 C54 1.796(2) .
P6 C73 1.814(3) .
P6 C67 1.820(3) .
N1 N2 1.338(3) .
N1 C1 1.357(3) .
N2 N3 1.333(3) .
N3 C2 1.349(3) .
N7 N8 1.337(3) .
N7 C53 1.359(3) .
N8 N9 1.337(3) .
N9 C54 1.355(3) .
C1 C2 1.397(3) .
C1 P1A 1.769(8) .
C1 P1 1.802(3) .
S1 P1 1.985(5) .
P1 C3 1.809(5) .
P1 C9 1.820(5) .
C3 C4 1.384(6) .
C3 C8 1.402(6) .
C4 C5 1.393(6) .
C5 C6 1.384(7) .
C6 C7 1.368(8) .
C7 C8 1.395(6) .
C9 C14 1.379(6) .
C9 C10 1.396(6) .
C10 C11 1.384(6) .
C11 C12 1.375(7) .
C12 C13 1.376(7) .
C13 C14 1.387(6) .
S1A P1A 1.989(14) .
P1A C3A 1.789(12) .
P1A C9A 1.793(12) .
C3A C4A 1.380(13) .
C3A C8A 1.388(13) .
C4A C5A 1.393(13) .
C5A C6A 1.379(14) .
C6A C7A 1.369(14) .
C7A C8A 1.400(13) .
C9A C14A 1.385(13) .
C9A C10A 1.393(13) .
C10A C11A 1.375(13) .
C11A C12A 1.370(14) .
C12A C13A 1.375(14) .
C13A C14A 1.412(13) .
C15 C16 1.371(7) .
C15 C20 1.394(7) .
C16 C17 1.402(6) .
C17 C18 1.352(7) .
C18 C19 1.372(6) .
C19 C20 1.387(5) .
C15A C20A 1.361(12) .
C15A C16A 1.367(12) .
C16A C17A 1.377(11) .
C17A C18A 1.367(12) .
C18A C19A 1.364(12) .
C19A C20A 1.390(12) .
C21 C26 1.387(4) .
C21 C22 1.392(4) .
C22 C23 1.389(5) .
C23 C24 1.374(6) .
C24 C25 1.375(6) .
C25 C26 1.390(5) .
S3 P3 1.978(6) .
S4 P4 1.957(6) .
P3 C27 1.793(7) .
P3 C35 1.802(6) .
P3 C29 1.815(7) .
P4 C41 1.810(7) .
P4 C28 1.810(7) .
P4 C47 1.826(7) .
N4 N5 1.339(8) .
N4 C27 1.360(8) .
N5 N6 1.332(8) .
N6 C28 1.356(8) .
C27 C28 1.391(8) .
C29 C30 1.378(8) .
C29 C34 1.399(9) .
C30 C31 1.397(9) .
C31 C32 1.377(9) .
C32 C33 1.375(9) .
C33 C34 1.393(8) .
C35 C36 1.385(7) .
C35 C40 1.400(9) .
C36 C37 1.388(6) .
C37 C38 1.381(8) .
C38 C39 1.374(9) .
C39 C40 1.398(9) .
C41 C42 1.387(8) .
C41 C46 1.389(8) .
C42 C43 1.382(7) .
C43 C44 1.365(8) .
C44 C45 1.379(8) .
C45 C46 1.391(8) .
C47 C48 1.394(8) .
C47 C52 1.401(8) .
C48 C49 1.391(8) .
C49 C50 1.385(7) .
C50 C51 1.389(7) .
C51 C52 1.392(8) .
S3A P3A 1.976(10) .
S4A P4A 1.944(10) .
P3A C27A 1.797(10) .
P3A C35A 1.804(9) .
P3A C29A 1.815(10) .
P4A C28A 1.801(10) .
P4A C41A 1.804(10) .
P4A C47A 1.825(10) .
N4A N5A 1.338(12) .
N4A C27A 1.360(12) .
N5A N6A 1.336(12) .
N6A C28A 1.356(11) .
C27A C28A 1.392(11) .
C29A C34A 1.391(12) .
C29A C30A 1.396(12) .
C30A C31A 1.389(11) .
C31A C32A 1.377(11) .
C32A C33A 1.388(12) .
C33A C34A 1.402(11) .
C35A C36A 1.389(10) .
C35A C40A 1.401(12) .
C36A C37A 1.398(9) .
C37A C38A 1.386(10) .
C38A C39A 1.380(12) .
C39A C40A 1.389(11) .
C41A C46A 1.379(11) .
C41A C42A 1.380(11) .
C42A C43A 1.386(11) .
C43A C44A 1.356(11) .
C44A C45A 1.364(12) .
C45A C46A 1.393(11) .
C47A C52A 1.394(12) .
C47A C48A 1.397(11) .
C48A C49A 1.387(11) .
C49A C50A 1.371(10) .
C50A C51A 1.374(10) .
C51A C52A 1.406(11) .
C53 C54 1.395(3) .
C53 P5 1.797(2) .
P5 C55 1.792(10) .
P5 C61A 1.810(7) .
P5 C55A 1.824(8) .
P5 C61 1.827(8) .
C55 C56 1.383(11) .
C55 C60 1.390(11) .
C56 C57 1.387(10) .
C57 C58 1.370(11) .
C58 C59 1.387(10) .
C59 C60 1.392(10) .
C61 C66 1.391(10) .
C61 C62 1.396(10) .
C62 C63 1.390(9) .
C63 C64 1.372(9) .
C64 C65 1.387(10) .
C65 C66 1.397(9) .
C55A C60A 1.390(10) .
C55A C56A 1.394(10) .
C56A C57A 1.392(9) .
C57A C58A 1.377(9) .
C58A C59A 1.377(8) .
C59A C60A 1.377(8) .
C61A C62A 1.379(8) .
C61A C66A 1.391(8) .
C62A C63A 1.397(8) .
C63A C64A 1.381(8) .
C64A C65A 1.378(9) .
C65A C66A 1.392(7) .
C67 C68 1.394(4) .
C67 C72 1.394(4) .
C68 C69 1.393(4) .
C69 C70 1.378(4) .
C70 C71 1.377(4) .
C71 C72 1.381(4) .
C73 C74 1.384(4) .
C73 C78 1.391(4) .
C74 C75 1.383(5) .
C75 C76 1.357(6) .
C76 C77 1.378(5) .
C77 C78 1.389(4) .
O1 C79 1.435(5) .
O1 C82 1.453(5) .
C79 C80 1.519(5) .
C80 C81 1.520(5) .
C81 C82 1.511(5) .
O1A C79A 1.442(14) .
O1A C82A 1.471(14) .
C79A C80A 1.511(14) .
C80A C81A 1.503(16) .
C81A C82A 1.499(15) .
O2 C83 1.421(5) .
O2 C86 1.441(5) .
C83 C84 1.514(5) .
C84 C85 1.513(6) .
C85 C86 1.510(6) .
O2A C83A 1.442(14) .
O2A C86A 1.450(13) .
C83A C84A 1.550(15) .
C84A C85A 1.488(16) .
C85A C86A 1.526(14) .
O3 C90 1.440(7) .
O3 C87 1.450(10) .
C87 C88 1.508(10) .
C88 C89 1.475(12) .
C89 C90 1.517(11) .
O3A C90A 1.435(9) .
O3A C87A 1.477(11) .
C87A C88A 1.488(11) .
C88A C89A 1.528(14) .
C89A C90A 1.513(12) .
Cl1 C91 1.762(10) .
Cl2 C91 1.752(10) .
